data_4109130
loop_
_publ_author_name
'Takashi Ooi'
'Kohsuke Ohmatsu'
'Keiji Maruoka'

_publ_section_title
;
 Catalytic Asymmetric Rearrangement of \a,\a-Disubstituted \a-Siloxy
 Aldehydes to Optically Active Acyloins Using Axially Chiral
 Organoaluminum Lewis Acids
;
_journal_name_full 'Journal of the American Chemical Society'
_journal_page_first 2410
_journal_page_last 2411
_journal_paper_doi 10.1021/ja063051q
_journal_volume 129
_journal_year 2007
_chemical_formula_moiety 'C42 H23 F12 N O3 S '
_chemical_formula_sum 'C42 H23 F12 N O3 S'
_chemical_formula_weight 849.69
_space_group_IT_number 4
_symmetry_cell_setting monoclinic
_symmetry_Int_Tables_number 4
_symmetry_space_group_name_Hall 'P 2yb'
_symmetry_space_group_name_H-M 'P 1 21 1'
_cell_angle_alpha 90.0000
_cell_angle_beta 103.364(11)
_cell_angle_gamma 90.0000
_cell_formula_units_Z 4
_cell_length_a 16.029(4)
_cell_length_b 13.029(3)
_cell_length_c 17.866(6)
_cell_measurement_reflns_used 32806
_cell_measurement_temperature 123.1
_cell_measurement_theta_max 27.5
_cell_measurement_theta_min 3.0
_cell_volume 3630.1(17)
_computing_cell_refinement PROCESS-AUTO
_computing_data_collection PROCESS-AUTO
_computing_data_reduction CrystalStructure
_computing_publication_material 'CrystalStructure 3.7.0'
_computing_structure_refinement CRYSTALS
_diffrn_detector_area_resol_mean 10.00
_diffrn_measured_fraction_theta_full 0.992
_diffrn_measured_fraction_theta_max 0.992
_diffrn_measurement_device_type 'Rigaku RAXIS-RAPID'
_diffrn_measurement_method \w
_diffrn_radiation_type 'Mo K\a'
_diffrn_radiation_wavelength 0.71075
_diffrn_reflns_av_R_equivalents 0.025
_diffrn_reflns_limit_h_max 20
_diffrn_reflns_limit_h_min -20
_diffrn_reflns_limit_k_max 16
_diffrn_reflns_limit_k_min -16
_diffrn_reflns_limit_l_max 23
_diffrn_reflns_limit_l_min -23
_diffrn_reflns_number 16618
_diffrn_reflns_theta_full 27.48
_diffrn_reflns_theta_max 27.48
_exptl_absorpt_coefficient_mu 0.194
_exptl_absorpt_correction_type none
_exptl_crystal_colour colorless
_exptl_crystal_density_diffrn 1.555
_exptl_crystal_description block
_exptl_crystal_F_000 1720.00
_exptl_crystal_size_max 0.60
_exptl_crystal_size_mid 0.50
_exptl_crystal_size_min 0.30
_refine_diff_density_max 1.23
_refine_diff_density_min -0.80
_refine_ls_extinction_coef 976(69)
_refine_ls_extinction_method 'Larson (1970) Crystallographic Computing eq. 22'
_refine_ls_goodness_of_fit_ref 1.326
_refine_ls_hydrogen_treatment refall
_refine_ls_number_parameters 1122
_refine_ls_number_reflns 15200
_refine_ls_R_factor_gt 0.0506
_refine_ls_shift/su_max 0.0036
_refine_ls_structure_factor_coef Fsqd
_refine_ls_weighting_details 'w = 1/[0.0010Fo^2^ + 3.0000\s(Fo^2^) + 0.5000]/(4Fo^2^)'
_refine_ls_weighting_scheme calc
_refine_ls_wR_factor_ref 0.1341
_reflns_number_gt 15177
_reflns_number_total 15981
_reflns_threshold_expression F^2^>2.0\s(F^2^)
_cod_data_source_file ja063051qsi20061220_121844.cif
_cod_data_source_block '_ohmatsu'
_cod_original_formula_sum 'C42 H23 F12 N O3 S '
_cod_database_code 4109130

loop_
_symmetry_equiv_pos_site_id
_symmetry_equiv_pos_as_xyz
1 +X,+Y,+Z
2 -X,1/2+Y,-Z

loop_
_atom_site_label
_atom_site_type_symbol
_atom_site_fract_x
_atom_site_fract_y
_atom_site_fract_z
_atom_site_U_iso_or_equiv
_atom_site_adp_type
_atom_site_occupancy
_atom_site_symmetry_multiplicity
_atom_site_calc_flag
_atom_site_refinement_flags
S(1) S -0.68225(4) -0.21775(6) -0.29390(4) 0.02524(15) Uani 1.00 1 d .
S(2) S -0.85539(6) -0.30473(6) -0.12258(5) 0.0371(2) Uani 1.00 1 d .
F(1) F -0.35858(13) -0.2765(2) -0.43731(17) 0.0736(8) Uani 1.00 1 d .
F(2) F -0.63529(17) -0.2858(2) -0.62995(12) 0.0584(6) Uani 1.00 1 d .
F(8) F -1.03681(16) -0.53554(18) 0.10530(12) 0.0540(6) Uani 1.00 1 d .
F(9) F -0.35667(12) -0.2670(2) -0.31799(16) 0.0636(7) Uani 1.00 1 d .
F(10) F -0.37545(13) -0.13237(19) -0.38596(18) 0.0636(7) Uani 1.00 1 d .
F(15) F -1.07391(14) -1.13966(18) -0.27444(12) 0.0519(6) Uani 1.00 1 d .
F(18) F -0.36052(18) -1.09405(17) -0.20397(14) 0.0618(7) Uani 1.00 1 d .
F(19) F -0.27223(13) -0.98288(18) -0.14122(12) 0.0505(6) Uani 1.00 1 d .
F(25) F -0.75068(16) -0.2802(3) -0.59297(12) 0.0829(9) Uani 1.00 1 d .
F(26) F -0.28946(17) -0.9946(2) -0.26367(13) 0.0651(7) Uani 1.00 1 d .
F(27) F -0.6742(2) -0.4170(2) -0.57839(13) 0.0897(9) Uani 1.00 1 d .
F(28) F -0.6757(2) -0.8078(2) -0.3584(2) 0.1124(11) Uani 1.00 1 d .
F(29) F -0.6629(2) -0.9629(2) -0.3413(2) 0.1133(12) Uani 1.00 1 d .
F(30) F -0.6015(2) -0.8908(4) -0.41653(16) 0.1321(15) Uani 1.00 1 d .
F(31) F -1.12555(16) -1.09110(17) -0.38937(13) 0.0599(6) Uani 1.00 1 d .
F(32) F -1.00990(17) -1.17808(16) -0.36234(17) 0.0617(7) Uani 1.00 1 d .
F(33) F -0.73505(14) -0.8529(2) -0.20251(18) 0.0864(9) Uani 1.00 1 d .
F(34) F -0.7516(2) -1.0104(2) -0.1831(2) 0.1039(10) Uani 1.00 1 d .
F(35) F -0.80224(14) -0.8962(2) -0.12277(12) 0.0720(8) Uani 1.00 1 d .
F(36) F -0.9655(2) -0.4064(2) 0.15408(12) 0.0820(9) Uani 1.00 1 d .
F(37) F -0.90509(17) -0.5325(2) 0.10918(14) 0.0764(9) Uani 1.00 1 d .
F(38) F -1.20286(19) -0.3959(4) -0.1983(2) 0.1299(15) Uani 1.00 1 d .
F(39) F -1.24033(19) -0.3621(5) -0.0985(2) 0.1334(17) Uani 1.00 1 d .
F(40) F -1.1996(2) -0.2483(3) -0.1550(3) 0.169(2) Uani 1.00 1 d .
O(1) O -0.8911(2) -0.24871(18) -0.19104(14) 0.0488(7) Uani 1.00 1 d .
O(2) O -0.79192(18) -0.2612(2) -0.06157(13) 0.0478(7) Uani 1.00 1 d .
O(3) O -0.86576(12) -0.57797(14) -0.24992(11) 0.0229(4) Uani 1.00 1 d .
O(4) O -0.75799(12) -0.16201(16) -0.32909(12) 0.0302(5) Uani 1.00 1 d .
O(5) O -0.62339(13) -0.18279(17) -0.22554(12) 0.0332(5) Uani 1.00 1 d .
O(6) O -0.65190(12) -0.52995(17) -0.20987(12) 0.0273(5) Uani 1.00 1 d .
N(1) N -0.81492(18) -0.4082(2) -0.15081(13) 0.0322(6) Uani 1.00 1 d .
N(2) N -0.71154(14) -0.33272(19) -0.27405(13) 0.0247(5) Uani 1.00 1 d .
C(1) C -0.98502(18) -0.8245(2) -0.33602(16) 0.0239(6) Uani 1.00 1 d .
C(2) C -1.02311(17) -0.7275(2) -0.37381(14) 0.0217(6) Uani 1.00 1 d .
C(3) C -1.07969(14) -0.5549(2) -0.37261(14) 0.0204(5) Uani 1.00 1 d .
C(4) C -1.06796(16) -0.66215(19) -0.20207(14) 0.0198(5) Uani 1.00 1 d .
C(5) C -1.18709(18) -0.6972(2) -0.11118(18) 0.0298(7) Uani 1.00 1 d .
C(6) C -1.10352(19) -0.6715(2) -0.07583(17) 0.0269(6) Uani 1.00 1 d .
C(7) C -1.04209(17) -0.65462(19) -0.12010(14) 0.0206(6) Uani 1.00 1 d .
C(8) C -0.95605(18) -0.6286(2) -0.08558(14) 0.0226(6) Uani 1.00 1 d .
C(9) C -0.89810(17) -0.6033(2) -0.12808(14) 0.0212(6) Uani 1.00 1 d .
C(10) C -0.91182(17) -0.4259(2) -0.40407(17) 0.0286(7) Uani 1.00 1 d .
C(11) C -0.37453(17) -0.5489(2) -0.28049(18) 0.0277(6) Uani 1.00 1 d .
C(12) C -0.51455(16) -0.5483(2) -0.24164(14) 0.0205(5) Uani 1.00 1 d .
C(13) C -0.60141(16) -0.5298(2) -0.26218(14) 0.0199(5) Uani 1.00 1 d .
C(14) C -0.39335(18) -0.6039(2) -0.00215(16) 0.0288(7) Uani 1.00 1 d .
C(28) C -0.80779(17) -0.5761(2) -0.08732(14) 0.0246(6) Uani 1.00 1 d .
C(30) C -0.64574(16) -0.5106(2) -0.34002(16) 0.0219(6) Uani 1.00 1 d .
C(35) C -0.53388(18) -0.7778(2) -0.24075(17) 0.0266(6) Uani 1.00 1 d .
C(37) C -1.09688(17) -0.4653(2) -0.33341(17) 0.0229(6) Uani 1.00 1 d .
C(39) C -0.46601(17) -0.5434(2) -0.29885(16) 0.0226(6) Uani 1.00 1 d .
C(40) C -0.76856(16) -0.3943(2) -0.32910(14) 0.0217(6) Uani 1.00 1 d .
C(41) C -0.42198(17) -0.5056(2) -0.02535(17) 0.0265(6) Uani 1.00 1 d .
C(43) C -0.6241(2) -0.2803(2) -0.49583(17) 0.0289(7) Uani 1.00 1 d .
C(44) C -0.47280(14) -0.5710(2) -0.15878(16) 0.0215(6) Uani 1.00 1 d .
C(45) C -0.46229(19) -0.5260(2) -0.43477(17) 0.0266(6) Uani 1.00 1 d .
C(46) C -0.85482(17) -0.3659(2) -0.35091(17) 0.0257(6) Uani 1.00 1 d .
C(48) C -0.87343(18) -0.9221(2) -0.25110(17) 0.0272(6) Uani 1.00 1 d .
C(49) C -0.50977(16) -0.5310(2) -0.37750(16) 0.0215(6) Uani 1.00 1 d .
C(50) C -1.21058(18) -0.7094(2) -0.19196(18) 0.0305(7) Uani 1.00 1 d .
C(51) C -0.77051(18) -0.4815(2) -0.09720(17) 0.0296(7) Uani 1.00 1 d .
C(52) C -1.15285(17) -0.6926(2) -0.23567(16) 0.0232(6) Uani 1.00 1 d .
C(53) C -1.03460(16) -0.6417(2) -0.33230(14) 0.0194(5) Uani 1.00 1 d .
C(54) C -0.6877(2) -0.4589(3) -0.0532(2) 0.0451(9) Uani 1.00 1 d .
C(56) C -0.46097(16) -0.4867(2) -0.10485(16) 0.0228(6) Uani 1.00 1 d .
C(57) C -0.44668(16) -0.6683(2) -0.13283(16) 0.0228(6) Uani 1.00 1 d .
C(58) C -0.92614(16) -0.60632(19) -0.21020(14) 0.0189(5) Uani 1.00 1 d .
C(59) C -0.4914(2) -0.2465(2) -0.40510(19) 0.0317(7) Uani 1.00 1 d .
C(60) C -0.60036(17) -0.5159(2) -0.39579(14) 0.0213(6) Uani 1.00 1 d .
C(61) C -0.79043(19) -0.9228(2) -0.19100(19) 0.0318(7) Uani 1.00 1 d .
C(62) C -0.79718(18) -0.5413(2) -0.41277(16) 0.0262(6) Uani 1.00 1 d .
C(63) C -0.66939(18) -0.2606(2) -0.44110(17) 0.0260(6) Uani 1.00 1 d .
C(65) C -0.53501(19) -0.2295(2) -0.34757(18) 0.0302(7) Uani 1.00 1 d .
C(66) C -1.05288(18) -0.7292(2) -0.45531(16) 0.0266(6) Uani 1.00 1 d .
C(67) C -1.00006(19) -1.0071(2) -0.32051(16) 0.0268(6) Uani 1.00 1 d .
C(68) C -1.03272(19) -0.9149(2) -0.35361(16) 0.0271(6) Uani 1.00 1 d .
C(69) C -0.73837(16) -0.4826(2) -0.35960(14) 0.0223(6) Uani 1.00 1 d .
C(70) C -0.4430(2) -0.3278(2) 0.0039(2) 0.0363(8) Uani 1.00 1 d .
C(71) C -0.45962(18) -0.7604(2) -0.18373(16) 0.0244(6) Uani 1.00 1 d .
C(72) C -0.62386(18) -0.2356(2) -0.36608(17) 0.0259(6) Uani 1.00 1 d .
C(73) C -0.40479(18) -0.6834(2) -0.05348(17) 0.0269(6) Uani 1.00 1 d .
C(74) C -0.3740(2) -0.5300(2) -0.41603(19) 0.0319(7) Uani 1.00 1 d .
C(76) C -0.90515(18) -0.8289(2) -0.28477(16) 0.0244(6) Uani 1.00 1 d .
C(78) C -0.48762(17) -0.3859(2) -0.12774(17) 0.0283(6) Uani 1.00 1 d .
C(80) C -0.48081(19) -0.3080(2) -0.07449(19) 0.0338(7) Uani 1.00 1 d .
C(81) C -0.9923(2) -0.4217(2) 0.01987(17) 0.0302(7) Uani 1.00 1 d .
C(82) C -1.00726(16) -0.63690(19) -0.24675(14) 0.0188(5) Uani 1.00 1 d .
C(84) C -0.4765(2) -0.9370(2) -0.27625(19) 0.0353(8) Uani 1.00 1 d .
C(85) C -1.14012(19) -0.3843(2) -0.37319(19) 0.0311(7) Uani 1.00 1 d .
C(86) C -0.6196(2) -0.8813(2) -0.3508(2) 0.0400(8) Uani 1.00 1 d .
C(87) C -0.39515(18) -0.8355(2) -0.17251(17) 0.0258(6) Uani 1.00 1 d .
C(88) C -0.3952(2) -0.2312(2) -0.3869(2) 0.0429(9) Uani 1.00 1 d .
C(89) C -0.4034(2) -0.9217(2) -0.21827(18) 0.0332(7) Uani 1.00 1 d .
C(90) C -0.33055(18) -0.5398(2) -0.33767(19) 0.0321(7) Uani 1.00 1 d .
C(91) C -0.9420(2) -0.3444(2) -0.08246(18) 0.0318(7) Uani 1.00 1 d .
C(92) C -1.09424(18) -0.6474(2) -0.49456(14) 0.0273(6) Uani 1.00 1 d .
C(93) C -1.10943(16) -0.5585(2) -0.45472(16) 0.0246(6) Uani 1.00 1 d .
C(94) C -1.0521(2) -1.1031(2) -0.33630(19) 0.0333(7) Uani 1.00 1 d .
C(95) C -1.15350(18) -0.4724(2) -0.49380(17) 0.0303(7) Uani 1.00 1 d .
C(96) C -0.7615(2) -0.6446(2) -0.03355(18) 0.0376(8) Uani 1.00 1 d .
C(97) C -0.9745(2) -0.4722(2) 0.09788(18) 0.0366(8) Uani 1.00 1 d .
C(98) C -1.0931(2) -0.3590(2) -0.09179(19) 0.0373(8) Uani 1.00 1 d .
C(99) C -1.0256(2) -0.3279(2) -0.12438(18) 0.0366(8) Uani 1.00 1 d .
C(100) C -0.3317(2) -0.9990(2) -0.2065(2) 0.0437(9) Uani 1.00 1 d .
C(101) C -0.6714(2) -0.3162(2) -0.57419(19) 0.0402(9) Uani 1.00 1 d .
C(103) C -1.0764(2) -0.4064(2) -0.01953(18) 0.0343(7) Uani 1.00 1 d .
C(104) C -1.16837(19) -0.3876(2) -0.45437(19) 0.0346(7) Uani 1.00 1 d .
C(106) C -0.88344(17) -0.5127(2) -0.43484(17) 0.0287(7) Uani 1.00 1 d .
C(107) C -0.41476(18) -0.4231(2) 0.02739(18) 0.0334(7) Uani 1.00 1 d .
C(108) C -0.9245(2) -0.3902(2) -0.01029(17) 0.0295(7) Uani 1.00 1 d .
C(109) C -0.5353(2) -0.2735(2) -0.47903(19) 0.0322(7) Uani 1.00 1 d .
C(112) C -0.6444(2) -0.5272(4) -0.0004(2) 0.0595(12) Uani 1.00 1 d .
C(113) C -0.9203(2) -1.0119(2) -0.26935(17) 0.0288(7) Uani 1.00 1 d .
C(114) C -0.5416(2) -0.8652(2) -0.28680(17) 0.0334(7) Uani 1.00 1 d .
C(115) C -0.6810(2) -0.6205(3) 0.0104(2) 0.0557(11) Uani 1.00 1 d .
C(116) C -1.1835(2) -0.3427(3) -0.1366(2) 0.0547(11) Uani 1.00 1 d .
H(1) H -0.7302 -0.2637 -0.4532 0.030 Uiso 1.00 1 c R
H(2) H -0.5050 -0.2141 -0.2965 0.036 Uiso 1.00 1 c R
H(3) H -0.5048 -0.2863 -0.5178 0.040 Uiso 1.00 1 c R
H(4) H -0.9706 -0.4071 -0.4190 0.035 Uiso 1.00 1 c R
H(5) H -0.3445 -0.5583 -0.2285 0.033 Uiso 1.00 1 c R
H(6) H -0.3651 -0.6156 0.0500 0.034 Uiso 1.00 1 c R
H(7) H -0.5799 -0.7301 -0.2484 0.031 Uiso 1.00 1 c R
H(8) H -0.4918 -0.5198 -0.4872 0.033 Uiso 1.00 1 c R
H(9) H -0.8746 -0.3067 -0.3292 0.031 Uiso 1.00 1 c R
H(10) H -0.6298 -0.5095 -0.4482 0.025 Uiso 1.00 1 c R
H(11) H -0.7779 -0.6010 -0.4342 0.031 Uiso 1.00 1 c R
H(12) H -0.4377 -0.2737 0.0403 0.042 Uiso 1.00 1 c R
H(13) H -0.3847 -0.7499 -0.0364 0.031 Uiso 1.00 1 c R
H(14) H -0.3426 -0.5262 -0.4550 0.040 Uiso 1.00 1 c R
H(15) H -0.5104 -0.3717 -0.1807 0.032 Uiso 1.00 1 c R
H(16) H -0.5010 -0.2412 -0.0905 0.039 Uiso 1.00 1 c R
H(17) H -0.4817 -0.9959 -0.3083 0.043 Uiso 1.00 1 c R
H(18) H -0.3446 -0.8265 -0.1331 0.031 Uiso 1.00 1 c R
H(19) H -0.2696 -0.5408 -0.3243 0.039 Uiso 1.00 1 c R
H(20) H -0.9225 -0.5528 -0.4714 0.034 Uiso 1.00 1 c R
H(21) H -0.3897 -0.4347 0.0803 0.039 Uiso 1.00 1 c R
H(22) H -1.2282 -0.7084 -0.0813 0.037 Uiso 1.00 1 c R
H(23) H -1.0877 -0.6640 -0.0215 0.033 Uiso 1.00 1 c R
H(24) H -0.9379 -0.6283 -0.0311 0.027 Uiso 1.00 1 c R
H(25) H -1.0779 -0.4620 -0.2790 0.028 Uiso 1.00 1 c R
H(26) H -1.2676 -0.7288 -0.2159 0.036 Uiso 1.00 1 c R
H(27) H -1.1698 -0.7014 -0.2899 0.028 Uiso 1.00 1 c R
H(28) H -0.6617 -0.3953 -0.0605 0.056 Uiso 1.00 1 c R
H(29) H -1.0436 -0.7887 -0.4830 0.031 Uiso 1.00 1 c R
H(30) H -1.0875 -0.9132 -0.3882 0.033 Uiso 1.00 1 c R
H(31) H -0.8718 -0.7685 -0.2719 0.030 Uiso 1.00 1 c R
H(32) H -1.1513 -0.3252 -0.3459 0.038 Uiso 1.00 1 c R
H(33) H -1.1131 -0.6500 -0.5490 0.032 Uiso 1.00 1 c R
H(34) H -1.1726 -0.4741 -0.5482 0.035 Uiso 1.00 1 c R
H(35) H -0.7866 -0.7089 -0.0265 0.043 Uiso 1.00 1 c R
H(36) H -1.0366 -0.2967 -0.1738 0.044 Uiso 1.00 1 c R
H(37) H -1.1222 -0.4278 0.0024 0.043 Uiso 1.00 1 c R
H(38) H -1.1979 -0.3306 -0.4814 0.041 Uiso 1.00 1 c R
H(39) H -0.8671 -0.4000 0.0179 0.036 Uiso 1.00 1 c R
H(40) H -0.5890 -0.5108 0.0297 0.070 Uiso 1.00 1 c R
H(41) H -0.8976 -1.0752 -0.2472 0.035 Uiso 1.00 1 c R
H(42) H -0.6502 -0.6682 0.0467 0.064 Uiso 1.00 1 c R
H(43) H -0.8493(19) -0.431(2) -0.195(2) 0.022(7) Uiso 1.00 1 c .
H(44) H -0.678(2) -0.359(3) -0.242(2) 0.034(10) Uiso 1.00 1 c .
H(45) H -0.624(2) -0.542(2) -0.165(2) 0.034(9) Uiso 1.00 1 c .
H(46) H -0.888(2) -0.570(3) -0.298(2) 0.057(12) Uiso 1.00 1 c .

loop_
_atom_site_aniso_label
_atom_site_aniso_U_11
_atom_site_aniso_U_22
_atom_site_aniso_U_33
_atom_site_aniso_U_12
_atom_site_aniso_U_13
_atom_site_aniso_U_23
S(1) 0.0261(2) 0.0244(3) 0.0245(3) 0.0010(2) 0.0044(2) -0.0024(2)
S(2) 0.0634(5) 0.0260(3) 0.0287(3) -0.0184(3) 0.0247(3) -0.0077(2)
F(1) 0.0386(11) 0.100(2) 0.090(2) -0.0096(12) 0.0328(12) -0.0420(17)
F(2) 0.0859(16) 0.0646(14) 0.0297(10) 0.0005(13) 0.0236(11) 0.0008(10)
F(8) 0.0709(14) 0.0543(13) 0.0396(11) -0.0231(11) 0.0181(10) 0.0079(10)
F(9) 0.0301(9) 0.0776(17) 0.0789(17) 0.0097(11) 0.0042(10) 0.0077(14)
F(10) 0.0436(11) 0.0459(12) 0.101(2) -0.0176(10) 0.0160(12) -0.0030(12)
F(15) 0.0729(14) 0.0443(11) 0.0427(11) -0.0203(11) 0.0217(10) 0.0043(9)
F(18) 0.0868(17) 0.0326(10) 0.0643(15) 0.0101(11) 0.0141(13) 0.0014(10)
F(19) 0.0519(11) 0.0527(12) 0.0476(12) 0.0200(10) 0.0127(9) 0.0023(10)
F(25) 0.0574(13) 0.155(3) 0.0291(11) 0.0269(17) -0.0040(10) -0.0047(15)
F(26) 0.0801(16) 0.0806(17) 0.0459(13) 0.0348(14) 0.0379(12) 0.0101(12)
F(27) 0.169(3) 0.0422(13) 0.0352(12) -0.0229(16) -0.0235(16) 0.0022(10)
F(28) 0.096(2) 0.082(2) 0.114(2) 0.0254(19) -0.066(2) -0.0393(19)
F(29) 0.101(2) 0.096(2) 0.109(2) -0.070(2) -0.045(2) 0.029(2)
F(30) 0.0755(18) 0.287(6) 0.0299(13) -0.049(2) 0.0047(13) -0.031(2)
F(31) 0.0639(13) 0.0425(11) 0.0594(14) -0.0216(11) -0.0142(11) 0.0091(10)
F(32) 0.0745(15) 0.0309(10) 0.0902(19) -0.0142(10) 0.0401(14) -0.0239(11)
F(33) 0.0372(11) 0.128(2) 0.0812(19) -0.0266(14) -0.0126(12) 0.0469(19)
F(34) 0.096(2) 0.0562(16) 0.117(2) 0.0435(16) -0.063(2) -0.0369(16)
F(35) 0.0452(11) 0.132(2) 0.0336(12) -0.0002(14) -0.0013(9) -0.0238(14)
F(36) 0.172(3) 0.0512(13) 0.0256(10) -0.0446(17) 0.0296(14) -0.0103(10)
F(37) 0.0609(14) 0.122(2) 0.0529(15) 0.0326(16) 0.0257(11) 0.0422(16)
F(38) 0.0575(16) 0.237(5) 0.080(2) 0.027(2) -0.0142(15) -0.090(2)
F(39) 0.0506(15) 0.277(6) 0.072(2) 0.025(2) 0.0125(15) 0.017(3)
F(40) 0.090(2) 0.093(2) 0.274(6) 0.014(2) -0.063(3) 0.052(3)
O(1) 0.092(2) 0.0263(11) 0.0383(13) -0.0051(12) 0.0370(13) 0.0021(9)
O(2) 0.0702(16) 0.0426(13) 0.0390(13) -0.0323(12) 0.0298(12) -0.0203(11)
O(3) 0.0252(8) 0.0271(9) 0.0157(9) -0.0051(8) 0.0031(7) -0.0018(7)
O(4) 0.0302(9) 0.0275(10) 0.0318(11) 0.0054(8) 0.0050(8) -0.0015(8)
O(5) 0.0347(10) 0.0343(11) 0.0282(11) 0.0009(9) 0.0026(8) -0.0072(8)
O(6) 0.0235(8) 0.0418(11) 0.0172(9) 0.0022(8) 0.0062(7) 0.0017(8)
N(1) 0.0505(15) 0.0321(13) 0.0176(11) -0.0181(12) 0.0151(11) -0.0074(10)
N(2) 0.0232(11) 0.0270(11) 0.0223(11) 0.0045(10) 0.0022(9) 0.0040(9)
C(1) 0.0296(13) 0.0240(13) 0.0201(13) 0.0005(11) 0.0099(10) -0.0011(10)
C(2) 0.0262(11) 0.0223(12) 0.0162(12) -0.0048(10) 0.0044(9) -0.0033(10)
C(3) 0.0164(10) 0.0255(12) 0.0191(12) -0.0064(10) 0.0035(9) 0.0005(10)
C(4) 0.0240(11) 0.0170(11) 0.0183(12) 0.0014(10) 0.0045(9) 0.0019(9)
C(5) 0.0295(13) 0.0323(15) 0.0309(15) -0.0086(12) 0.0135(11) 0.0010(12)
C(6) 0.0357(14) 0.0234(13) 0.0224(13) -0.0005(11) 0.0085(11) 0.0039(10)
C(7) 0.0286(12) 0.0171(11) 0.0171(12) -0.0028(10) 0.0073(10) 0.0014(9)
C(8) 0.0325(13) 0.0206(12) 0.0134(11) -0.0022(11) 0.0027(10) 0.0001(9)
C(9) 0.0248(12) 0.0191(11) 0.0174(12) 0.0022(10) 0.0001(10) 0.0016(9)
C(10) 0.0202(11) 0.0401(16) 0.0257(14) 0.0014(12) 0.0057(10) 0.0142(12)
C(11) 0.0231(12) 0.0306(14) 0.0284(14) -0.0025(11) 0.0036(11) -0.0001(11)
C(12) 0.0232(11) 0.0183(11) 0.0191(12) -0.0037(10) 0.0029(9) -0.0052(9)
C(13) 0.0218(11) 0.0211(11) 0.0174(12) -0.0004(10) 0.0062(9) 0.0014(9)
C(14) 0.0262(12) 0.0400(16) 0.0180(13) 0.0017(12) 0.0006(10) 0.0037(11)
C(28) 0.0245(12) 0.0327(14) 0.0163(12) -0.0012(11) 0.0043(10) -0.0082(10)
C(30) 0.0200(11) 0.0238(12) 0.0211(13) 0.0014(10) 0.0031(10) 0.0008(10)
C(35) 0.0271(13) 0.0262(13) 0.0258(14) -0.0041(11) 0.0049(11) 0.0057(11)
C(37) 0.0235(11) 0.0214(12) 0.0251(13) -0.0012(10) 0.0083(10) 0.0022(10)
C(39) 0.0234(12) 0.0205(12) 0.0249(13) -0.0003(10) 0.0076(10) -0.0002(10)
C(40) 0.0207(11) 0.0278(13) 0.0172(12) 0.0024(10) 0.0059(9) 0.0076(10)
C(41) 0.0211(11) 0.0323(14) 0.0248(14) -0.0041(11) 0.0023(10) -0.0046(11)
C(43) 0.0405(15) 0.0211(12) 0.0253(14) 0.0034(12) 0.0082(12) 0.0064(10)
C(44) 0.0167(10) 0.0278(13) 0.0206(13) -0.0025(10) 0.0053(9) -0.0018(10)
C(45) 0.0333(13) 0.0245(13) 0.0250(14) 0.0019(11) 0.0132(11) 0.0016(11)
C(46) 0.0218(12) 0.0279(13) 0.0281(14) 0.0039(11) 0.0071(10) 0.0099(11)
C(48) 0.0291(13) 0.0323(14) 0.0214(13) 0.0053(12) 0.0081(11) -0.0027(11)
C(49) 0.0222(11) 0.0194(12) 0.0231(13) 0.0014(10) 0.0056(10) -0.0013(10)
C(50) 0.0224(11) 0.0350(15) 0.0330(15) -0.0045(12) 0.0037(11) 0.0065(13)
C(51) 0.0247(12) 0.0443(17) 0.0219(14) -0.0123(13) 0.0097(10) -0.0134(12)
C(52) 0.0261(12) 0.0227(12) 0.0210(13) -0.0038(10) 0.0060(10) 0.0014(10)
C(53) 0.0196(11) 0.0219(11) 0.0161(11) -0.0038(10) 0.0026(9) -0.0002(9)
C(54) 0.0297(15) 0.075(2) 0.0344(18) -0.0218(17) 0.0160(13) -0.0319(18)
C(56) 0.0187(11) 0.0237(12) 0.0255(14) -0.0011(10) 0.0043(10) -0.0010(10)
C(57) 0.0211(11) 0.0283(13) 0.0192(13) -0.0002(11) 0.0052(10) 0.0022(10)
C(58) 0.0227(11) 0.0184(11) 0.0160(12) -0.0015(10) 0.0052(9) -0.0007(9)
C(59) 0.0359(14) 0.0231(13) 0.0385(17) -0.0042(12) 0.0134(13) -0.0050(12)
C(60) 0.0251(12) 0.0221(11) 0.0163(12) 0.0003(10) 0.0041(9) -0.0003(9)
C(61) 0.0312(13) 0.0306(14) 0.0313(16) 0.0053(13) 0.0025(12) 0.0001(12)
C(62) 0.0290(13) 0.0270(13) 0.0215(13) -0.0033(11) 0.0038(10) -0.0010(11)
C(63) 0.0298(13) 0.0219(12) 0.0254(14) -0.0022(11) 0.0049(11) 0.0043(10)
C(65) 0.0340(13) 0.0226(13) 0.0339(15) -0.0047(12) 0.0080(12) -0.0036(11)
C(66) 0.0316(13) 0.0293(14) 0.0178(12) -0.0059(12) 0.0032(10) -0.0037(10)
C(67) 0.0367(14) 0.0250(13) 0.0214(13) -0.0027(11) 0.0127(11) -0.0050(10)
C(68) 0.0354(14) 0.0280(13) 0.0202(13) 0.0001(12) 0.0109(11) -0.0026(11)
C(69) 0.0198(11) 0.0296(13) 0.0170(12) -0.0010(11) 0.0029(9) 0.0038(10)
C(70) 0.0332(15) 0.0359(16) 0.0374(17) -0.0070(13) 0.0036(13) -0.0177(14)
C(71) 0.0267(12) 0.0248(13) 0.0218(13) -0.0015(11) 0.0057(10) 0.0055(10)
C(72) 0.0291(12) 0.0215(12) 0.0264(14) -0.0029(11) 0.0046(11) 0.0003(10)
C(73) 0.0259(12) 0.0305(14) 0.0216(13) -0.0007(11) -0.0001(10) 0.0038(10)
C(74) 0.0338(14) 0.0334(15) 0.0342(16) 0.0004(13) 0.0195(12) 0.0007(13)
C(76) 0.0305(13) 0.0214(12) 0.0224(13) -0.0027(11) 0.0085(11) -0.0068(10)
C(78) 0.0248(12) 0.0309(14) 0.0256(14) 0.0015(11) -0.0014(11) 0.0001(11)
C(80) 0.0275(13) 0.0326(15) 0.0379(17) -0.0005(12) 0.0007(12) -0.0072(13)
C(81) 0.0424(15) 0.0270(13) 0.0238(14) -0.0037(13) 0.0126(12) -0.0058(11)
C(82) 0.0243(11) 0.0171(11) 0.0145(11) -0.0013(10) 0.0038(9) -0.0009(9)
C(84) 0.0517(18) 0.0270(14) 0.0289(16) -0.0056(14) 0.0130(14) -0.0034(11)
C(85) 0.0289(13) 0.0259(13) 0.0416(17) 0.0056(12) 0.0147(12) 0.0037(12)
C(86) 0.0430(17) 0.0389(17) 0.0342(17) -0.0101(16) 0.0006(14) 0.0000(14)
C(87) 0.0280(13) 0.0254(12) 0.0249(13) -0.0031(11) 0.0080(11) 0.0047(11)
C(88) 0.0358(15) 0.0419(18) 0.055(2) -0.0035(15) 0.0183(15) -0.0084(17)
C(89) 0.0454(16) 0.0303(14) 0.0287(15) -0.0030(14) 0.0183(13) 0.0047(12)
C(90) 0.0225(12) 0.0355(15) 0.0396(17) 0.0039(12) 0.0096(11) 0.0051(13)
C(91) 0.0497(17) 0.0240(13) 0.0255(14) -0.0088(13) 0.0166(13) -0.0050(11)
C(92) 0.0301(13) 0.0360(14) 0.0138(12) -0.0086(12) 0.0009(10) -0.0030(11)
C(93) 0.0204(11) 0.0313(14) 0.0209(13) -0.0032(11) 0.0023(10) 0.0038(11)
C(94) 0.0436(16) 0.0249(14) 0.0317(16) -0.0023(13) 0.0095(13) 0.0025(12)
C(95) 0.0270(13) 0.0387(16) 0.0225(14) 0.0025(13) -0.0003(11) 0.0083(12)
C(96) 0.0416(16) 0.0430(17) 0.0233(15) 0.0087(15) -0.0025(13) -0.0112(13)
C(97) 0.0392(16) 0.0470(18) 0.0252(15) -0.0099(15) 0.0107(12) -0.0016(13)
C(98) 0.0432(17) 0.0400(17) 0.0289(16) 0.0011(15) 0.0085(13) -0.0075(13)
C(99) 0.061(2) 0.0262(14) 0.0236(15) -0.0027(15) 0.0113(14) -0.0019(12)
C(100) 0.061(2) 0.0377(18) 0.0358(18) 0.0113(16) 0.0182(16) -0.0003(14)
C(101) 0.0529(19) 0.0423(18) 0.0241(15) 0.0088(16) 0.0061(14) 0.0086(13)
C(103) 0.0421(16) 0.0353(15) 0.0295(15) -0.0100(14) 0.0165(13) -0.0096(12)
C(104) 0.0311(14) 0.0329(15) 0.0396(17) 0.0079(13) 0.0076(13) 0.0154(13)
C(106) 0.0223(12) 0.0393(16) 0.0230(13) -0.0087(12) 0.0019(10) 0.0076(12)
C(107) 0.0262(13) 0.0466(17) 0.0249(15) -0.0047(13) 0.0008(11) -0.0102(13)
C(108) 0.0394(15) 0.0291(14) 0.0226(13) -0.0048(12) 0.0127(12) -0.0054(11)
C(109) 0.0407(15) 0.0235(13) 0.0361(16) 0.0024(12) 0.0169(13) 0.0057(11)
C(112) 0.0210(14) 0.117(4) 0.036(2) 0.010(2) -0.0026(14) -0.031(2)
C(113) 0.0387(15) 0.0228(13) 0.0269(14) 0.0057(12) 0.0115(12) 0.0021(11)
C(114) 0.0409(16) 0.0375(16) 0.0217(14) -0.0172(14) 0.0069(12) -0.0009(12)
C(115) 0.0445(19) 0.081(3) 0.0340(19) 0.032(2) -0.0072(16) -0.0195(19)
C(116) 0.056(2) 0.070(2) 0.036(2) 0.016(2) 0.0051(17) 0.0013(19)

loop_
_atom_type_symbol
_atom_type_description
_atom_type_scat_dispersion_real
_atom_type_scat_dispersion_imag
_atom_type_scat_source
C C 0.003 0.002
;
International Tables for Crystallography
(1992, Vol. C, Tables 4.2.6.8 and 6.1.1.4)
;
H H 0.000 0.000
;
International Tables for Crystallography
(1992, Vol. C, Table 6.1.1.4)
;
F F 0.017 0.010
;
International Tables for Crystallography
(1992, Vol. C, Tables 4.2.6.8 and 6.1.1.4)
;
N N 0.006 0.003
;
International Tables for Crystallography
(1992, Vol. C, Tables 4.2.6.8 and 6.1.1.4)
;
O O 0.011 0.006
;
International Tables for Crystallography
(1992, Vol. C, Tables 4.2.6.8 and 6.1.1.4)
;
S S 0.125 0.123
;
International Tables for Crystallography
(1992, Vol. C, Tables 4.2.6.8 and 6.1.1.4)
;

loop_
_geom_angle_atom_site_label_1
_geom_angle_atom_site_label_2
_geom_angle_atom_site_label_3
_geom_angle
O(4) S(1) O(5) 122.54(13)
O(4) S(1) N(2) 107.69(12)
O(4) S(1) C(72) 106.49(13)
O(5) S(1) N(2) 105.78(12)
O(5) S(1) C(72) 107.86(13)
N(2) S(1) C(72) 105.30(13)
O(1) S(2) O(2) 121.76(15)
O(1) S(2) N(1) 105.54(15)
O(1) S(2) C(91) 107.36(17)
O(2) S(2) N(1) 107.55(15)
O(2) S(2) C(91) 107.02(16)
N(1) S(2) C(91) 106.78(14)
S(2) N(1) C(51) 121.4(2)
S(1) N(2) C(40) 122.49(19)
C(2) C(1) C(68) 117.7(2)
C(2) C(1) C(76) 123.3(2)
C(68) C(1) C(76) 119.0(2)
C(1) C(2) C(53) 122.3(2)
C(1) C(2) C(66) 117.0(2)
C(53) C(2) C(66) 120.5(2)
C(37) C(3) C(53) 122.0(2)
C(37) C(3) C(93) 118.3(2)
C(53) C(3) C(93) 119.7(2)
C(7) C(4) C(52) 118.5(2)
C(7) C(4) C(82) 118.8(2)
C(52) C(4) C(82) 122.7(2)
C(6) C(5) C(50) 119.6(2)
C(5) C(6) C(7) 120.5(2)
C(4) C(7) C(6) 119.1(2)
C(4) C(7) C(8) 119.0(2)
C(6) C(7) C(8) 121.8(2)
C(7) C(8) C(9) 122.2(2)
C(8) C(9) C(28) 119.2(2)
C(8) C(9) C(58) 118.0(2)
C(28) C(9) C(58) 122.8(2)
C(46) C(10) C(106) 120.4(2)
C(39) C(11) C(90) 120.1(2)
C(13) C(12) C(39) 119.2(2)
C(13) C(12) C(44) 119.2(2)
C(39) C(12) C(44) 121.5(2)
O(6) C(13) C(12) 122.6(2)
O(6) C(13) C(30) 115.1(2)
C(12) C(13) C(30) 122.3(2)
C(41) C(14) C(73) 120.9(2)
C(9) C(28) C(51) 122.5(2)
C(9) C(28) C(96) 118.8(2)
C(51) C(28) C(96) 118.5(2)
C(13) C(30) C(60) 118.2(2)
C(13) C(30) C(69) 121.0(2)
C(60) C(30) C(69) 120.8(2)
C(71) C(35) C(114) 120.6(2)
C(3) C(37) C(85) 120.7(2)
C(11) C(39) C(12) 122.4(2)
C(11) C(39) C(49) 118.5(2)
C(12) C(39) C(49) 119.1(2)
N(2) C(40) C(46) 118.6(2)
N(2) C(40) C(69) 120.3(2)
C(46) C(40) C(69) 121.0(2)
C(14) C(41) C(56) 119.4(2)
C(14) C(41) C(107) 122.0(2)
C(56) C(41) C(107) 118.6(2)
C(63) C(43) C(101) 119.1(2)
C(63) C(43) C(109) 121.3(2)
C(101) C(43) C(109) 119.5(3)
C(12) C(44) C(56) 117.8(2)
C(12) C(44) C(57) 122.8(2)
C(56) C(44) C(57) 119.4(2)
C(49) C(45) C(74) 121.2(2)
C(10) C(46) C(40) 119.5(2)
C(61) C(48) C(76) 119.1(2)
C(61) C(48) C(113) 120.3(2)
C(76) C(48) C(113) 120.5(2)
C(39) C(49) C(45) 119.6(2)
C(39) C(49) C(60) 118.9(2)
C(45) C(49) C(60) 121.2(2)
C(5) C(50) C(52) 120.8(2)
N(1) C(51) C(28) 121.0(2)
N(1) C(51) C(54) 119.7(3)
C(28) C(51) C(54) 119.3(2)
C(4) C(52) C(50) 121.2(2)
C(2) C(53) C(3) 118.8(2)
C(2) C(53) C(82) 122.8(2)
C(3) C(53) C(82) 118.3(2)
C(51) C(54) C(112) 120.9(3)
C(41) C(56) C(44) 119.4(2)
C(41) C(56) C(78) 118.6(2)
C(44) C(56) C(78) 122.0(2)
C(44) C(57) C(71) 123.1(2)
C(44) C(57) C(73) 119.6(2)
C(71) C(57) C(73) 117.3(2)
O(3) C(58) C(9) 115.4(2)
O(3) C(58) C(82) 122.3(2)
C(9) C(58) C(82) 122.3(2)
C(65) C(59) C(88) 118.8(2)
C(65) C(59) C(109) 120.8(2)
C(88) C(59) C(109) 120.3(3)
C(30) C(60) C(49) 121.7(2)
F(33) C(61) F(34) 107.6(3)
F(33) C(61) F(35) 102.0(2)
F(33) C(61) C(48) 113.6(2)
F(34) C(61) F(35) 107.4(3)
F(34) C(61) C(48) 114.1(2)
F(35) C(61) C(48) 111.4(2)
C(69) C(62) C(106) 120.9(2)
C(43) C(63) C(72) 118.6(2)
C(59) C(65) C(72) 118.6(2)
C(2) C(66) C(92) 121.5(2)
C(68) C(67) C(94) 120.4(2)
C(68) C(67) C(113) 121.2(2)
C(94) C(67) C(113) 118.3(2)
C(1) C(68) C(67) 120.0(2)
C(30) C(69) C(40) 121.5(2)
C(30) C(69) C(62) 120.3(2)
C(40) C(69) C(62) 118.1(2)
C(80) C(70) C(107) 120.7(3)
C(35) C(71) C(57) 123.5(2)
C(35) C(71) C(87) 117.8(2)
C(57) C(71) C(87) 118.7(2)
S(1) C(72) C(63) 118.5(2)
S(1) C(72) C(65) 120.2(2)
C(63) C(72) C(65) 121.2(2)
C(14) C(73) C(57) 121.2(2)
C(45) C(74) C(90) 119.1(3)
C(1) C(76) C(48) 120.4(2)
C(56) C(78) C(80) 121.0(2)
C(70) C(80) C(78) 119.7(2)
C(97) C(81) C(103) 119.2(3)
C(97) C(81) C(108) 119.5(2)
C(103) C(81) C(108) 121.4(2)
C(4) C(82) C(53) 119.0(2)
C(4) C(82) C(58) 119.5(2)
C(53) C(82) C(58) 121.4(2)
C(89) C(84) C(114) 119.1(2)
C(37) C(85) C(104) 120.8(2)
F(28) C(86) F(29) 103.8(3)
F(28) C(86) F(30) 105.9(3)
F(28) C(86) C(114) 114.2(3)
F(29) C(86) F(30) 106.4(4)
F(29) C(86) C(114) 112.9(3)
F(30) C(86) C(114) 112.8(3)
C(71) C(87) C(89) 121.1(2)
F(1) C(88) F(9) 106.9(2)
F(1) C(88) F(10) 107.5(3)
F(1) C(88) C(59) 112.6(2)
F(9) C(88) F(10) 105.7(2)
F(9) C(88) C(59) 112.7(3)
F(10) C(88) C(59) 111.1(2)
C(84) C(89) C(87) 120.6(2)
C(84) C(89) C(100) 119.6(2)
C(87) C(89) C(100) 119.8(2)
C(11) C(90) C(74) 121.5(2)
S(2) C(91) C(99) 118.8(2)
S(2) C(91) C(108) 119.3(2)
C(99) C(91) C(108) 121.9(3)
C(66) C(92) C(93) 120.2(2)
C(3) C(93) C(92) 119.2(2)
C(3) C(93) C(95) 119.1(2)
C(92) C(93) C(95) 121.7(2)
F(15) C(94) F(31) 106.0(2)
F(15) C(94) F(32) 106.4(2)
F(15) C(94) C(67) 112.8(2)
F(31) C(94) F(32) 105.8(2)
F(31) C(94) C(67) 113.4(2)
F(32) C(94) C(67) 111.9(2)
C(93) C(95) C(104) 120.9(2)
C(28) C(96) C(115) 121.6(3)
F(8) C(97) F(36) 106.5(3)
F(8) C(97) F(37) 103.8(3)
F(8) C(97) C(81) 112.2(2)
F(36) C(97) F(37) 109.3(2)
F(36) C(97) C(81) 112.9(3)
F(37) C(97) C(81) 111.7(3)
C(99) C(98) C(103) 120.6(2)
C(99) C(98) C(116) 118.7(3)
C(103) C(98) C(116) 120.7(3)
C(91) C(99) C(98) 118.1(2)
F(18) C(100) F(19) 107.4(2)
F(18) C(100) F(26) 107.7(3)
F(18) C(100) C(89) 111.7(3)
F(19) C(100) F(26) 105.7(3)
F(19) C(100) C(89) 112.5(2)
F(26) C(100) C(89) 111.4(2)
F(2) C(101) F(25) 105.3(2)
F(2) C(101) F(27) 105.7(3)
F(2) C(101) C(43) 113.2(2)
F(25) C(101) F(27) 108.8(3)
F(25) C(101) C(43) 111.9(3)
F(27) C(101) C(43) 111.5(2)
C(81) C(103) C(98) 119.3(3)
C(85) C(104) C(95) 120.1(2)
C(10) C(106) C(62) 120.1(2)
C(41) C(107) C(70) 121.3(2)
C(81) C(108) C(91) 118.7(2)
C(43) C(109) C(59) 119.4(3)
C(54) C(112) C(115) 120.4(3)
C(48) C(113) C(67) 118.8(2)
C(35) C(114) C(84) 120.7(2)
C(35) C(114) C(86) 120.6(2)
C(84) C(114) C(86) 118.6(2)
C(96) C(115) C(112) 119.4(3)
F(38) C(116) F(39) 106.9(4)
F(38) C(116) F(40) 107.7(4)
F(38) C(116) C(98) 113.3(3)
F(39) C(116) F(40) 101.5(5)
F(39) C(116) C(98) 113.9(3)
F(40) C(116) C(98) 112.6(3)
C(58) O(3) H(46) 112(3)
C(13) O(6) H(45) 112(2)
S(2) N(1) H(43) 110(2)
C(51) N(1) H(43) 119(2)
S(1) N(2) H(44) 113(2)
C(40) N(2) H(44) 119(2)
C(6) C(5) H(22) 120.3
C(50) C(5) H(22) 120.1
C(5) C(6) H(23) 119.5
C(7) C(6) H(23) 120.0
C(7) C(8) H(24) 119.0
C(9) C(8) H(24) 118.8
C(46) C(10) H(4) 119.9(3)
C(106) C(10) H(4) 119.7(3)
C(39) C(11) H(5) 119.5(3)
C(90) C(11) H(5) 120.5(3)
C(41) C(14) H(6) 119.3(3)
C(73) C(14) H(6) 119.7(3)
C(71) C(35) H(7) 120.1(3)
C(114) C(35) H(7) 119.3(3)
C(3) C(37) H(25) 119.3
C(85) C(37) H(25) 120.0
C(49) C(45) H(8) 119.3(3)
C(74) C(45) H(8) 119.5(3)
C(10) C(46) H(9) 120.3(3)
C(40) C(46) H(9) 120.2(2)
C(5) C(50) H(26) 119.4
C(52) C(50) H(26) 119.8
C(4) C(52) H(27) 119.2
C(50) C(52) H(27) 119.5
C(51) C(54) H(28) 119.5
C(112) C(54) H(28) 119.6
C(30) C(60) H(10) 119.2(3)
C(49) C(60) H(10) 119.0(3)
C(69) C(62) H(11) 119.3(3)
C(106) C(62) H(11) 119.8(3)
C(43) C(63) H(1) 121.0(3)
C(72) C(63) H(1) 120.3(3)
C(59) C(65) H(2) 121.0(3)
C(72) C(65) H(2) 120.4(3)
C(2) C(66) H(29) 119.3
C(92) C(66) H(29) 119.2
C(1) C(68) H(30) 120.1
C(67) C(68) H(30) 119.9
C(80) C(70) H(12) 119.5(3)
C(107) C(70) H(12) 119.9(3)
C(14) C(73) H(13) 119.5(3)
C(57) C(73) H(13) 119.3(3)
C(45) C(74) H(14) 120.6(3)
C(90) C(74) H(14) 120.3(3)
C(1) C(76) H(31) 120.4
C(48) C(76) H(31) 119.2
C(56) C(78) H(15) 119.4(3)
C(80) C(78) H(15) 119.6(3)
C(70) C(80) H(16) 120.2(3)
C(78) C(80) H(16) 120.0(3)
C(89) C(84) H(17) 120.5(3)
C(114) C(84) H(17) 120.4(3)
C(37) C(85) H(32) 119.5
C(104) C(85) H(32) 119.7
C(71) C(87) H(18) 119.6(3)
C(89) C(87) H(18) 119.3(3)
C(11) C(90) H(19) 119.1(3)
C(74) C(90) H(19) 119.5(4)
C(66) C(92) H(33) 120.1
C(93) C(92) H(33) 119.7
C(93) C(95) H(34) 119.4
C(104) C(95) H(34) 119.7
C(28) C(96) H(35) 118.8
C(115) C(96) H(35) 119.6
C(91) C(99) H(36) 121.0
C(98) C(99) H(36) 120.9
C(81) C(103) H(37) 120.2
C(98) C(103) H(37) 120.5
C(85) C(104) H(38) 120.1
C(95) C(104) H(38) 119.8
C(10) C(106) H(20) 119.9(3)
C(62) C(106) H(20) 120.0(3)
C(41) C(107) H(21) 119.5(3)
C(70) C(107) H(21) 119.3(3)
C(81) C(108) H(39) 120.4
C(91) C(108) H(39) 120.8
C(43) C(109) H(3) 120.4(3)
C(59) C(109) H(3) 120.2(3)
C(54) C(112) H(40) 120.3
C(115) C(112) H(40) 119.3
C(48) C(113) H(41) 119.9
C(67) C(113) H(41) 121.3
C(96) C(115) H(42) 120.5
C(112) C(115) H(42) 120.1

loop_
_geom_bond_atom_site_label_1
_geom_bond_atom_site_label_2
_geom_bond_distance
S(1) O(4) 1.430(2)
S(1) O(5) 1.434(2)
S(1) N(2) 1.633(2)
S(1) C(72) 1.775(3)
S(2) O(1) 1.426(2)
S(2) O(2) 1.425(2)
S(2) N(1) 1.625(2)
S(2) C(91) 1.780(3)
F(1) C(88) 1.323(5)
F(2) C(101) 1.323(4)
F(8) C(97) 1.326(4)
F(9) C(88) 1.327(4)
F(10) C(88) 1.325(4)
F(15) C(94) 1.322(4)
F(18) C(100) 1.326(4)
F(19) C(100) 1.341(3)
F(25) C(101) 1.323(4)
F(26) C(100) 1.352(5)
F(27) C(101) 1.315(4)
F(28) C(86) 1.299(5)
F(29) C(86) 1.302(5)
F(30) C(86) 1.278(5)
F(31) C(94) 1.339(3)
F(32) C(94) 1.332(4)
F(33) C(61) 1.321(4)
F(34) C(61) 1.292(4)
F(35) C(61) 1.322(4)
F(36) C(97) 1.302(4)
F(37) C(97) 1.339(4)
F(38) C(116) 1.278(6)
F(39) C(116) 1.282(6)
F(40) C(116) 1.283(6)
O(3) C(58) 1.376(3)
O(6) C(13) 1.370(3)
N(1) C(51) 1.422(3)
N(2) C(40) 1.425(3)
C(1) C(2) 1.495(3)
C(1) C(68) 1.399(4)
C(1) C(76) 1.392(3)
C(2) C(53) 1.377(3)
C(2) C(66) 1.424(3)
C(3) C(37) 1.421(4)
C(3) C(53) 1.442(3)
C(3) C(93) 1.435(3)
C(4) C(7) 1.430(3)
C(4) C(52) 1.411(3)
C(4) C(82) 1.432(4)
C(5) C(6) 1.383(3)
C(5) C(50) 1.414(4)
C(6) C(7) 1.415(4)
C(7) C(8) 1.416(3)
C(8) C(9) 1.369(4)
C(9) C(28) 1.505(3)
C(9) C(58) 1.432(3)
C(10) C(46) 1.395(3)
C(10) C(106) 1.380(4)
C(11) C(39) 1.428(3)
C(11) C(90) 1.374(4)
C(12) C(13) 1.376(3)
C(12) C(39) 1.422(4)
C(12) C(44) 1.506(3)
C(13) C(30) 1.430(3)
C(14) C(41) 1.391(4)
C(14) C(73) 1.368(4)
C(28) C(51) 1.399(4)
C(28) C(96) 1.393(4)
C(30) C(60) 1.364(4)
C(30) C(69) 1.490(3)
C(35) C(71) 1.395(3)
C(35) C(114) 1.394(4)
C(37) C(85) 1.368(4)
C(39) C(49) 1.427(3)
C(40) C(46) 1.397(3)
C(40) C(69) 1.407(4)
C(41) C(56) 1.435(3)
C(41) C(107) 1.416(4)
C(43) C(63) 1.369(4)
C(43) C(101) 1.504(4)
C(43) C(109) 1.389(4)
C(44) C(56) 1.444(3)
C(44) C(57) 1.381(3)
C(45) C(49) 1.411(4)
C(45) C(74) 1.377(4)
C(48) C(61) 1.504(3)
C(48) C(76) 1.398(4)
C(48) C(113) 1.388(4)
C(49) C(60) 1.426(3)
C(50) C(52) 1.359(4)
C(51) C(54) 1.408(4)
C(53) C(82) 1.491(3)
C(54) C(112) 1.363(5)
C(56) C(78) 1.412(4)
C(57) C(71) 1.491(4)
C(57) C(73) 1.435(3)
C(58) C(82) 1.372(3)
C(59) C(65) 1.388(5)
C(59) C(88) 1.514(4)
C(59) C(109) 1.391(4)
C(62) C(69) 1.400(3)
C(62) C(106) 1.398(3)
C(63) C(72) 1.408(3)
C(65) C(72) 1.388(4)
C(66) C(92) 1.361(4)
C(67) C(68) 1.387(4)
C(67) C(94) 1.494(4)
C(67) C(113) 1.390(3)
C(70) C(80) 1.415(4)
C(70) C(107) 1.354(4)
C(71) C(87) 1.403(4)
C(74) C(90) 1.418(4)
C(78) C(80) 1.378(4)
C(81) C(97) 1.507(4)
C(81) C(103) 1.384(4)
C(81) C(108) 1.383(4)
C(84) C(89) 1.387(4)
C(84) C(114) 1.382(4)
C(85) C(104) 1.417(4)
C(86) C(114) 1.501(4)
C(87) C(89) 1.377(4)
C(89) C(100) 1.505(5)
C(91) C(99) 1.392(4)
C(91) C(108) 1.389(4)
C(92) C(93) 1.409(4)
C(93) C(95) 1.420(4)
C(95) C(104) 1.361(4)
C(96) C(115) 1.383(4)
C(98) C(99) 1.403(5)
C(98) C(103) 1.400(4)
C(98) C(116) 1.500(5)
C(112) C(115) 1.382(7)
C(5) H(22) 0.950
C(6) H(23) 0.950
C(8) H(24) 0.950
C(10) H(4) 0.950(3)
C(11) H(5) 0.950(4)
C(14) H(6) 0.950(3)
C(35) H(7) 0.950(4)
C(37) H(25) 0.950
C(45) H(8) 0.950(3)
C(46) H(9) 0.950(4)
C(50) H(26) 0.950
C(52) H(27) 0.950
C(54) H(28) 0.950
C(60) H(10) 0.950(3)
C(62) H(11) 0.950(4)
C(63) H(1) 0.950(3)
C(65) H(2) 0.950(4)
C(66) H(29) 0.950
C(68) H(30) 0.950
C(70) H(12) 0.950(4)
C(73) H(13) 0.950(4)
C(74) H(14) 0.950(5)
C(76) H(31) 0.950
C(78) H(15) 0.950(4)
C(80) H(16) 0.950(4)
C(84) H(17) 0.950(4)
C(85) H(32) 0.950
C(87) H(18) 0.950(3)
C(90) H(19) 0.950(3)
C(92) H(33) 0.950
C(95) H(34) 0.950
C(96) H(35) 0.950
C(99) H(36) 0.950
C(103) H(37) 0.950
C(104) H(38) 0.950
C(106) H(20) 0.950(3)
C(107) H(21) 0.950(4)
C(108) H(39) 0.950
C(109) H(3) 0.950(5)
C(112) H(40) 0.950
C(113) H(41) 0.950
C(115) H(42) 0.950

loop_
_geom_contact_atom_site_label_1
_geom_contact_atom_site_label_2
_geom_contact_distance
_geom_contact_site_symmetry_2
S(1) F(29) 3.459(3) 56501
F(1) F(30) 2.945(4) 45402
F(1) C(104) 3.451(4) 65501
F(2) F(26) 3.377(3) 45402
F(2) C(11) 3.497(3) 45402
F(2) C(74) 3.428(4) 45402
F(2) C(84) 3.359(4) 45402
F(2) C(89) 3.413(4) 45402
F(2) C(90) 3.281(4) 45402
F(8) F(15) 3.412(3) 35502
F(8) F(35) 3.228(3) 35502
F(8) O(1) 3.495(3) 34502
F(8) C(48) 3.574(4) 35502
F(8) C(113) 3.176(4) 35502
F(9) F(18) 3.047(3) 56501
F(9) F(38) 3.322(4) 65501
F(9) F(40) 3.389(5) 65501
F(10) F(18) 3.243(4) 56501
F(10) F(26) 2.916(3) 56501
F(10) F(27) 3.024(3) 45402
F(10) C(100) 3.571(4) 56501
F(15) F(8) 3.412(3) 34502
F(15) F(37) 3.352(3) 34502
F(15) F(40) 3.551(6) 54501
F(15) O(1) 3.288(3) 54501
F(15) C(99) 3.583(3) 54501
F(18) F(9) 3.047(3) 54501
F(18) F(10) 3.243(4) 54501
F(18) F(40) 3.227(4) 64501
F(18) C(115) 3.386(4) 44502
F(19) F(37) 2.841(3) 44502
F(19) C(112) 3.176(4) 44502
F(19) C(115) 3.171(5) 44502
F(25) C(52) 3.298(3) 35402
F(25) C(66) 3.515(4) 35402
F(26) F(2) 3.377(3) 44402
F(26) F(10) 2.916(3) 54501
F(26) F(27) 2.926(3) 44402
F(27) F(10) 3.024(3) 44402
F(27) F(26) 2.926(3) 45402
F(28) F(33) 3.199(5) .
F(29) S(1) 3.459(3) 54501
F(29) F(33) 3.296(5) .
F(29) F(34) 3.499(5) .
F(29) O(4) 3.042(4) 54501
F(29) O(5) 3.505(4) 54501
F(30) F(1) 2.945(4) 44402
F(30) C(45) 3.530(5) 44402
F(30) C(74) 3.443(5) 44402
F(30) C(109) 3.538(5) 44402
F(31) C(62) 3.525(3) 34402
F(31) C(106) 3.337(4) 34402
F(32) O(1) 3.339(3) 54501
F(32) C(46) 3.461(3) 54501
F(32) C(85) 3.380(3) 54501
F(32) C(92) 3.385(4) 34402
F(33) F(28) 3.199(5) .
F(33) F(29) 3.296(5) .
F(33) C(35) 3.583(4) .
F(33) C(86) 3.585(5) .
F(33) C(107) 3.594(3) 44502
F(34) F(29) 3.499(5) .
F(34) O(4) 3.254(4) 54501
F(34) O(5) 3.250(4) 54501
F(34) C(107) 3.566(4) 44502
F(35) F(8) 3.228(3) 34502
F(35) C(103) 3.542(4) 34502
F(35) C(107) 3.519(3) 44502
F(36) C(4) 3.308(3) 35502
F(36) C(7) 3.344(3) 35502
F(36) C(48) 3.433(5) 35502
F(36) C(52) 3.494(3) 35502
F(36) C(67) 3.410(4) 35502
F(36) C(68) 3.573(3) 35502
F(36) C(113) 3.350(4) 35502
F(37) F(15) 3.352(3) 35502
F(37) F(19) 2.841(3) 45502
F(37) F(40) 3.279(5) 34502
F(38) F(9) 3.322(4) 45501
F(38) C(11) 3.440(4) 45501
F(38) C(90) 3.398(5) 45501
F(40) F(9) 3.389(5) 45501
F(40) F(15) 3.551(6) 56501
F(40) F(18) 3.227(4) 46501
F(40) F(37) 3.279(5) 35502
O(1) F(8) 3.495(3) 35502
O(1) F(15) 3.288(3) 56501
O(1) F(32) 3.339(3) 56501
O(1) C(46) 3.405(4) .
O(1) C(113) 3.375(3) 56501
O(2) C(5) 3.289(4) 35502
O(2) C(6) 3.479(4) 35502
O(2) C(14) 3.572(3) 45502
O(2) C(73) 3.493(3) 45502
O(3) O(6) 3.394(2) .
O(3) C(10) 3.334(3) .
O(3) C(40) 3.343(3) .
O(3) C(46) 3.327(3) .
O(3) C(62) 3.373(3) .
O(3) C(69) 3.377(3) .
O(3) C(106) 3.359(3) .
O(4) F(29) 3.042(4) 56501
O(4) F(34) 3.254(4) 56501
O(4) C(92) 3.482(3) 35402
O(5) F(29) 3.505(4) 56501
O(5) F(34) 3.250(4) 56501
O(6) O(3) 3.394(2) .
O(6) N(1) 3.426(3) .
O(6) C(51) 3.136(3) .
O(6) C(54) 3.125(4) .
N(1) O(6) 3.426(3) .
N(1) N(2) 3.201(3) .
N(1) C(40) 3.439(3) .
N(1) C(46) 3.526(3) .
N(2) N(1) 3.201(3) .
C(3) C(10) 3.329(4) .
C(4) F(36) 3.308(3) 34502
C(5) O(2) 3.289(4) 34502
C(5) C(108) 3.527(4) 34502
C(6) O(2) 3.479(4) 34502
C(6) C(91) 3.556(4) 34502
C(6) C(108) 3.220(4) 34502
C(7) F(36) 3.344(3) 34502
C(10) O(3) 3.334(3) .
C(10) C(3) 3.329(4) .
C(10) C(37) 3.520(4) .
C(10) C(66) 3.541(4) 35402
C(10) C(93) 3.537(3) .
C(11) F(2) 3.497(3) 44402
C(11) F(38) 3.440(4) 65501
C(11) C(50) 3.444(3) 65501
C(14) O(2) 3.572(3) 44502
C(35) F(33) 3.583(4) .
C(37) C(10) 3.520(4) .
C(40) O(3) 3.343(3) .
C(40) N(1) 3.439(3) .
C(45) F(30) 3.530(5) 45402
C(45) C(109) 3.570(4) 44402
C(46) F(32) 3.461(3) 56501
C(46) O(1) 3.405(4) .
C(46) O(3) 3.327(3) .
C(46) N(1) 3.526(3) .
C(48) F(8) 3.574(4) 34502
C(48) F(36) 3.433(5) 34502
C(50) C(11) 3.444(3) 45501
C(50) C(87) 3.471(4) 45501
C(51) O(6) 3.136(3) .
C(52) F(25) 3.298(3) 34402
C(52) F(36) 3.494(3) 34502
C(54) O(6) 3.125(4) .
C(62) F(31) 3.525(3) 35402
C(62) O(3) 3.373(3) .
C(66) F(25) 3.515(4) 34402
C(66) C(10) 3.541(4) 34402
C(67) F(36) 3.410(4) 34502
C(68) F(36) 3.573(3) 34502
C(69) O(3) 3.377(3) .
C(70) C(73) 3.358(4) 45502
C(70) C(115) 3.398(5) 45502
C(73) O(2) 3.493(3) 44502
C(73) C(70) 3.358(4) 44502
C(74) F(2) 3.428(4) 44402
C(74) F(30) 3.443(5) 45402
C(80) C(115) 3.554(5) 45502
C(84) F(2) 3.359(4) 44402
C(85) F(32) 3.380(3) 56501
C(86) F(33) 3.585(5) .
C(87) C(50) 3.471(4) 65501
C(89) F(2) 3.413(4) 44402
C(90) F(2) 3.281(4) 44402
C(90) F(38) 3.398(5) 65501
C(91) C(6) 3.556(4) 35502
C(92) F(32) 3.385(4) 35402
C(92) O(4) 3.482(3) 34402
C(93) C(10) 3.537(3) .
C(99) F(15) 3.583(3) 56501
C(100) F(10) 3.571(4) 54501
C(103) F(35) 3.542(4) 35502
C(104) F(1) 3.451(4) 45501
C(106) F(31) 3.337(4) 35402
C(106) O(3) 3.359(3) .
C(107) F(33) 3.594(3) 45502
C(107) F(34) 3.566(4) 45502
C(107) F(35) 3.519(3) 45502
C(108) C(5) 3.527(4) 35502
C(108) C(6) 3.220(4) 35502
C(109) F(30) 3.538(5) 45402
C(109) C(45) 3.570(4) 45402
C(112) F(19) 3.176(4) 45502
C(113) F(8) 3.176(4) 34502
C(113) F(36) 3.350(4) 34502
C(113) O(1) 3.375(3) 54501
C(115) F(18) 3.386(4) 45502
C(115) F(19) 3.171(5) 45502
C(115) C(70) 3.398(5) 44502
C(115) C(80) 3.554(5) 44502
S(1) H(44) 2.05(3) .
S(2) H(23) 3.450 35502
S(2) H(43) 2.11(3) .
F(1) H(32) 3.406 65501
F(1) H(38) 2.948 65501
F(2) H(19) 3.551(4) 45402
F(2) H(26) 2.929 35402
F(2) H(27) 3.309 35402
F(8) H(41) 3.004 35502
F(9) H(32) 3.524 65501
F(10) H(8) 3.096(3) 45402
F(10) H(10) 3.385(4) 45402
F(10) H(17) 3.013(4) 56501
F(15) H(32) 2.878 54501
F(15) H(36) 2.699 54501
F(18) H(2) 2.961(3) 54501
F(18) H(40) 3.562 44502
F(18) H(42) 2.938 44502
F(19) H(26) 3.576 65501
F(19) H(39) 2.955 44502
F(19) H(40) 3.331 44502
F(19) H(42) 3.346 44502
F(25) H(19) 3.500(5) 45402
F(25) H(26) 3.558 35402
F(25) H(27) 2.414 35402
F(25) H(30) 3.073 35402
F(26) H(26) 3.564 65501
F(28) H(34) 3.394 34402
F(28) H(38) 3.115 34402
F(29) H(34) 2.909 34402
F(30) H(3) 2.656(5) 44402
F(30) H(8) 3.034(5) 44402
F(30) H(14) 2.870(5) 44402
F(30) H(38) 3.401 34402
F(31) H(11) 3.177(3) 34402
F(31) H(20) 2.813(4) 34402
F(31) H(32) 3.197 54501
F(31) H(38) 3.592 54501
F(32) H(4) 3.259(3) 54501
F(32) H(9) 2.696(3) 54501
F(32) H(20) 3.342(3) 34402
F(32) H(29) 3.397 34402
F(32) H(32) 3.034 54501
F(32) H(33) 2.823 34402
F(33) H(7) 3.219(4) .
F(33) H(21) 2.808(3) 44502
F(34) H(6) 2.996(4) 44502
F(34) H(21) 2.748(4) 44502
F(35) H(21) 3.036(3) 44502
F(35) H(37) 2.732 34502
F(38) H(5) 3.059(5) 45501
F(38) H(19) 2.943(5) 45501
F(39) H(5) 3.596(6) 45501
F(39) H(35) 2.951 35502
F(39) H(42) 3.327 35502
F(40) H(35) 3.339 35502
F(40) H(42) 3.575 35502
O(1) H(9) 2.653(4) .
O(1) H(41) 2.466 56501
O(1) H(43) 2.47(3) .
O(2) H(6) 3.121(4) 45502
O(2) H(13) 2.968(3) 45502
O(2) H(22) 2.591 35502
O(2) H(23) 2.975 35502
O(2) H(43) 3.23(3) .
O(3) H(43) 2.14(3) .
O(3) H(46) 0.86(4) .
O(4) H(33) 2.638 35402
O(4) H(34) 3.303 35402
O(4) H(41) 3.154 56501
O(4) H(44) 3.12(3) .
O(5) H(6) 3.301(3) 45502
O(5) H(44) 2.45(3) .
O(6) H(28) 3.228 .
O(6) H(43) 3.48(3) .
O(6) H(44) 2.32(3) .
O(6) H(45) 0.83(3) .
N(1) H(9) 3.378(3) .
N(1) H(43) 0.90(3) .
N(1) H(44) 3.09(4) .
N(1) H(45) 3.59(3) .
N(1) H(46) 3.37(4) .
N(2) H(43) 3.15(3) .
N(2) H(44) 0.76(3) .
N(2) H(45) 3.45(3) .
C(2) H(20) 3.483(4) .
C(2) H(46) 3.06(4) .
C(3) H(4) 2.850(4) .
C(3) H(19) 3.356(4) 45501
C(3) H(20) 3.395(4) .
C(3) H(46) 3.05(4) .
C(5) H(5) 3.404(3) 45501
C(5) H(18) 2.985(4) 45501
C(5) H(39) 3.138 34502
C(6) H(39) 3.222 34502
C(9) H(43) 2.75(3) .
C(9) H(46) 3.11(5) .
C(10) H(29) 2.666 35402
C(10) H(46) 2.63(4) .
C(11) H(26) 2.975 65501
C(12) H(44) 3.60(4) .
C(12) H(45) 2.46(4) .
C(13) H(44) 2.61(4) .
C(13) H(45) 1.85(4) .
C(14) H(12) 3.441(4) 44502
C(14) H(16) 3.179(4) 44502
C(14) H(22) 3.549 65501
C(14) H(40) 3.530 .
C(28) H(43) 2.68(3) .
C(28) H(45) 3.57(4) .
C(30) H(44) 2.77(4) .
C(30) H(45) 3.09(4) .
C(37) H(4) 2.905(4) .
C(37) H(19) 2.978(4) 45501
C(37) H(46) 3.53(4) .
C(40) H(43) 3.01(3) .
C(40) H(44) 1.92(3) .
C(40) H(46) 3.12(4) .
C(41) H(40) 3.060 .
C(43) H(14) 3.436(4) 45402
C(44) H(45) 2.42(3) .
C(45) H(3) 3.507(4) 44402
C(46) H(29) 3.199 35402
C(46) H(33) 3.309 35402
C(46) H(43) 2.89(3) .
C(46) H(44) 3.04(3) .
C(46) H(46) 2.91(4) .
C(50) H(5) 2.874(4) 45501
C(50) H(18) 3.016(4) 45501
C(50) H(19) 3.206(4) 45501
C(51) H(43) 2.02(3) .
C(51) H(45) 2.99(4) .
C(52) H(5) 3.563(4) 45501
C(52) H(19) 2.925(3) 45501
C(53) H(20) 3.580(4) .
C(53) H(46) 2.47(4) .
C(54) H(13) 3.235(5) 45502
C(54) H(43) 3.20(2) .
C(54) H(45) 2.68(4) .
C(56) H(40) 3.517 .
C(56) H(45) 2.68(3) .
C(57) H(12) 3.078(4) 44502
C(57) H(22) 3.449 65501
C(57) H(45) 3.22(3) .
C(58) H(43) 2.58(3) .
C(58) H(46) 1.87(5) .
C(59) H(8) 3.502(4) 45402
C(61) H(21) 3.104(3) 44502
C(62) H(46) 2.80(5) .
C(65) H(17) 3.195(4) 56501
C(66) H(1) 3.512(3) 34402
C(66) H(4) 3.309(4) 34402
C(66) H(20) 3.164(4) .
C(68) H(20) 3.532(4) 34402
C(69) H(44) 2.64(3) .
C(69) H(46) 3.08(5) .
C(70) H(13) 3.120(4) 45502
C(70) H(28) 3.539 .
C(70) H(40) 3.446 .
C(70) H(42) 2.829 45502
C(71) H(12) 3.356(4) 44502
C(71) H(26) 3.284 65501
C(72) H(44) 3.02(4) .
C(73) H(12) 2.844(4) 44502
C(73) H(16) 3.355(4) 44502
C(73) H(22) 3.003 65501
C(73) H(28) 3.450 44502
C(76) H(46) 3.40(4) .
C(78) H(28) 3.286 .
C(78) H(44) 3.28(3) .
C(78) H(45) 2.94(3) .
C(80) H(13) 3.334(4) 45502
C(80) H(28) 3.178 .
C(80) H(42) 2.738 45502
C(81) H(23) 3.592 35502
C(82) H(46) 2.46(5) .
C(85) H(4) 3.028(4) .
C(85) H(19) 3.173(4) 45501
C(87) H(22) 3.248 65501
C(87) H(26) 2.728 65501
C(87) H(40) 3.477 44502
C(89) H(26) 3.318 65501
C(89) H(40) 3.592 44502
C(90) H(26) 3.287 65501
C(90) H(27) 3.283 65501
C(91) H(23) 2.964 35502
C(91) H(43) 2.99(3) .
C(92) H(1) 3.141(3) 34402
C(92) H(20) 2.957(4) .
C(93) H(4) 2.931(3) .
C(93) H(20) 3.080(3) .
C(94) H(20) 3.428(4) 34402
C(94) H(32) 3.287 54501
C(95) H(4) 3.048(3) .
C(95) H(14) 3.336(4) 45501
C(99) H(23) 3.529 35502
C(101) H(27) 3.429 35402
C(103) H(35) 3.599 35502
C(104) H(4) 3.096(4) .
C(104) H(14) 3.324(4) 45501
C(106) H(29) 3.354 35402
C(106) H(30) 3.349 35402
C(106) H(46) 2.57(5) .
C(107) H(40) 3.027 .
C(108) H(22) 3.525 35502
C(108) H(23) 2.999 35502
C(109) H(8) 3.406(4) 45402
C(112) H(18) 3.571(5) 45502
C(112) H(45) 3.05(4) .
C(115) H(12) 3.035(5) 44502
C(115) H(16) 3.331(4) 44502
C(116) H(35) 3.522 35502
H(1) C(66) 3.512(3) 35402
H(1) C(92) 3.141(3) 35402
H(1) H(29) 3.555 35402
H(1) H(33) 2.923 35402
H(2) F(18) 2.961(3) 56501
H(2) H(17) 2.880(4) 56501
H(3) F(30) 2.656(5) 45402
H(3) C(45) 3.507(4) 45402
H(3) H(8) 3.475(4) 45402
H(4) F(32) 3.259(3) 56501
H(4) C(3) 2.850(4) .
H(4) C(37) 2.905(4) .
H(4) C(66) 3.309(4) 35402
H(4) C(85) 3.028(4) .
H(4) C(93) 2.931(3) .
H(4) C(95) 3.048(3) .
H(4) C(104) 3.096(4) .
H(4) H(25) 3.422 .
H(4) H(29) 2.383 35402
H(4) H(46) 3.10(4) .
H(5) F(38) 3.059(5) 65501
H(5) F(39) 3.596(6) 65501
H(5) C(5) 3.404(3) 65501
H(5) C(50) 2.874(4) 65501
H(5) C(52) 3.563(4) 65501
H(5) H(22) 3.457 65501
H(5) H(26) 2.525 65501
H(6) F(34) 2.996(4) 45502
H(6) O(2) 3.121(4) 44502
H(6) O(5) 3.301(3) 44502
H(6) H(16) 2.919(4) 44502
H(7) F(33) 3.219(4) .
H(7) H(45) 3.03(4) .
H(8) F(10) 3.096(3) 44402
H(8) F(30) 3.034(5) 45402
H(8) C(59) 3.502(4) 44402
H(8) C(109) 3.406(4) 44402
H(8) H(3) 3.475(4) 44402
H(8) H(17) 3.593(4) 45402
H(9) F(32) 2.696(3) 56501
H(9) O(1) 2.653(4) .
H(9) N(1) 3.378(3) .
H(9) H(29) 3.316 35402
H(9) H(33) 2.957 35402
H(9) H(41) 3.411 56501
H(9) H(43) 2.84(3) .
H(9) H(44) 3.24(3) .
H(9) H(46) 3.49(4) .
H(10) F(10) 3.385(4) 44402
H(11) F(31) 3.177(3) 35402
H(11) H(38) 3.332 34402
H(11) H(46) 3.34(5) .
H(12) C(14) 3.441(4) 45502
H(12) C(57) 3.078(4) 45502
H(12) C(71) 3.356(4) 45502
H(12) C(73) 2.844(4) 45502
H(12) C(115) 3.035(5) 45502
H(12) H(13) 2.849(4) 45502
H(12) H(42) 2.701 45502
H(13) O(2) 2.968(3) 44502
H(13) C(54) 3.235(5) 44502
H(13) C(70) 3.120(4) 44502
H(13) C(80) 3.334(4) 44502
H(13) H(12) 2.849(4) 44502
H(13) H(16) 3.229(4) 44502
H(13) H(22) 2.857 65501
H(13) H(28) 2.558 44502
H(13) H(40) 3.430 44502
H(14) F(30) 2.870(5) 45402
H(14) C(43) 3.436(4) 44402
H(14) C(95) 3.336(4) 65501
H(14) C(104) 3.324(4) 65501
H(14) H(34) 3.572 65501
H(14) H(38) 3.550 65501
H(15) H(44) 2.67(3) .
H(15) H(45) 2.92(3) .
H(16) C(14) 3.179(4) 45502
H(16) C(73) 3.355(4) 45502
H(16) C(115) 3.331(4) 45502
H(16) H(6) 2.919(4) 45502
H(16) H(13) 3.229(4) 45502
H(16) H(28) 3.406 .
H(16) H(40) 3.398 45502
H(16) H(42) 2.552 45502
H(17) F(10) 3.013(4) 54501
H(17) C(65) 3.195(4) 54501
H(17) H(2) 2.880(4) 54501
H(17) H(8) 3.593(4) 44402
H(18) C(5) 2.985(4) 65501
H(18) C(50) 3.016(4) 65501
H(18) C(112) 3.571(5) 44502
H(18) H(22) 2.431 65501
H(18) H(26) 2.485 65501
H(18) H(28) 3.551 44502
H(18) H(40) 3.349 44502
H(19) F(2) 3.551(4) 44402
H(19) F(25) 3.500(5) 44402
H(19) F(38) 2.943(5) 65501
H(19) C(3) 3.356(4) 65501
H(19) C(37) 2.978(4) 65501
H(19) C(50) 3.206(4) 65501
H(19) C(52) 2.925(3) 65501
H(19) C(85) 3.173(4) 65501
H(19) H(25) 3.163 65501
H(19) H(26) 3.119 65501
H(19) H(27) 2.619 65501
H(19) H(32) 3.461 65501
H(20) F(31) 2.813(4) 35402
H(20) F(32) 3.342(3) 35402
H(20) C(2) 3.483(4) .
H(20) C(3) 3.395(4) .
H(20) C(53) 3.580(4) .
H(20) C(66) 3.164(4) .
H(20) C(68) 3.532(4) 35402
H(20) C(92) 2.957(4) .
H(20) C(93) 3.080(3) .
H(20) C(94) 3.428(4) 35402
H(20) H(29) 3.548 35402
H(20) H(30) 3.132 35402
H(20) H(33) 3.301 .
H(20) H(46) 3.02(4) .
H(21) F(33) 2.808(3) 45502
H(21) F(34) 2.748(4) 45502
H(21) F(35) 3.036(3) 45502
H(21) C(61) 3.104(3) 45502
H(21) H(40) 3.267 .
H(22) O(2) 2.591 34502
H(22) C(14) 3.549 45501
H(22) C(57) 3.449 45501
H(22) C(73) 3.003 45501
H(22) C(87) 3.248 45501
H(22) C(108) 3.525 34502
H(22) H(5) 3.457 45501
H(22) H(13) 2.857 45501
H(22) H(18) 2.431 45501
H(22) H(39) 3.008 34502
H(23) S(2) 3.450 34502
H(23) O(2) 2.975 34502
H(23) C(81) 3.592 34502
H(23) C(91) 2.964 34502
H(23) C(99) 3.529 34502
H(23) C(108) 2.999 34502
H(23) H(39) 3.163 34502
H(25) H(4) 3.422 .
H(25) H(19) 3.163 45501
H(25) H(46) 3.438 .
H(26) F(2) 2.929 34402
H(26) F(19) 3.576 45501
H(26) F(25) 3.558 34402
H(26) F(26) 3.564 45501
H(26) C(11) 2.975 45501
H(26) C(71) 3.284 45501
H(26) C(87) 2.728 45501
H(26) C(89) 3.318 45501
H(26) C(90) 3.287 45501
H(26) H(5) 2.525 45501
H(26) H(18) 2.485 45501
H(26) H(19) 3.119 45501
H(27) F(2) 3.309 34402
H(27) F(25) 2.414 34402
H(27) C(90) 3.283 45501
H(27) C(101) 3.429 34402
H(27) H(19) 2.619 45501
H(28) O(6) 3.228 .
H(28) C(70) 3.539 .
H(28) C(73) 3.450 45502
H(28) C(78) 3.286 .
H(28) C(80) 3.178 .
H(28) H(13) 2.558 45502
H(28) H(16) 3.406 .
H(28) H(18) 3.551 45502
H(28) H(43) 3.421 .
H(28) H(44) 3.232 .
H(28) H(45) 2.837 .
H(29) F(32) 3.397 35402
H(29) C(10) 2.666 34402
H(29) C(46) 3.199 34402
H(29) C(106) 3.354 34402
H(29) H(1) 3.555 34402
H(29) H(4) 2.383 34402
H(29) H(9) 3.316 34402
H(29) H(20) 3.548 34402
H(30) F(25) 3.073 34402
H(30) C(106) 3.349 34402
H(30) H(20) 3.132 34402
H(31) H(46) 2.630 .
H(32) F(1) 3.406 45501
H(32) F(9) 3.524 45501
H(32) F(15) 2.878 56501
H(32) F(31) 3.197 56501
H(32) F(32) 3.034 56501
H(32) C(94) 3.287 56501
H(32) H(19) 3.461 45501
H(33) F(32) 2.823 35402
H(33) O(4) 2.638 34402
H(33) C(46) 3.309 34402
H(33) H(1) 2.923 34402
H(33) H(9) 2.957 34402
H(33) H(20) 3.301 .
H(34) F(28) 3.394 35402
H(34) F(29) 2.909 35402
H(34) O(4) 3.303 34402
H(34) H(14) 3.572 45501
H(35) F(39) 2.951 34502
H(35) F(40) 3.339 34502
H(35) C(103) 3.599 34502
H(35) C(116) 3.522 34502
H(35) H(37) 3.278 34502
H(36) F(15) 2.699 56501
H(36) H(43) 3.569 .
H(37) F(35) 2.732 35502
H(37) H(35) 3.278 35502
H(38) F(1) 2.948 45501
H(38) F(28) 3.115 35402
H(38) F(30) 3.401 35402
H(38) F(31) 3.592 56501
H(38) H(11) 3.332 35402
H(38) H(14) 3.550 45501
H(39) F(19) 2.955 45502
H(39) C(5) 3.138 35502
H(39) C(6) 3.222 35502
H(39) H(22) 3.008 35502
H(39) H(23) 3.163 35502
H(40) F(18) 3.562 45502
H(40) F(19) 3.331 45502
H(40) C(14) 3.530 .
H(40) C(41) 3.060 .
H(40) C(56) 3.517 .
H(40) C(70) 3.446 .
H(40) C(87) 3.477 45502
H(40) C(89) 3.592 45502
H(40) C(107) 3.027 .
H(40) H(13) 3.430 45502
H(40) H(16) 3.398 44502
H(40) H(18) 3.349 45502
H(40) H(21) 3.267 .
H(40) H(45) 3.423 .
H(41) F(8) 3.004 34502
H(41) O(1) 2.466 54501
H(41) O(4) 3.154 54501
H(41) H(9) 3.411 54501
H(42) F(18) 2.938 45502
H(42) F(19) 3.346 45502
H(42) F(39) 3.327 34502
H(42) F(40) 3.575 34502
H(42) C(70) 2.829 44502
H(42) C(80) 2.738 44502
H(42) H(12) 2.701 44502
H(42) H(16) 2.552 44502
H(43) S(2) 2.11(3) .
H(43) O(1) 2.47(3) .
H(43) O(2) 3.23(3) .
H(43) O(3) 2.14(3) .
H(43) O(6) 3.48(3) .
H(43) N(1) 0.90(3) .
H(43) N(2) 3.15(3) .
H(43) C(9) 2.75(3) .
H(43) C(28) 2.68(3) .
H(43) C(40) 3.01(3) .
H(43) C(46) 2.89(3) .
H(43) C(51) 2.02(3) .
H(43) C(54) 3.20(2) .
H(43) C(58) 2.58(3) .
H(43) C(91) 2.99(3) .
H(43) H(9) 2.84(3) .
H(43) H(28) 3.421 .
H(43) H(36) 3.569 .
H(43) H(44) 3.19(5) .
H(43) H(46) 2.56(5) .
H(44) S(1) 2.05(3) .
H(44) O(4) 3.12(3) .
H(44) O(5) 2.45(3) .
H(44) O(6) 2.32(3) .
H(44) N(1) 3.09(4) .
H(44) N(2) 0.76(3) .
H(44) C(12) 3.60(4) .
H(44) C(13) 2.61(4) .
H(44) C(30) 2.77(4) .
H(44) C(40) 1.92(3) .
H(44) C(46) 3.04(3) .
H(44) C(69) 2.64(3) .
H(44) C(72) 3.02(4) .
H(44) C(78) 3.28(3) .
H(44) H(9) 3.24(3) .
H(44) H(15) 2.67(3) .
H(44) H(28) 3.232 .
H(44) H(43) 3.19(5) .
H(44) H(45) 2.79(5) .
H(45) O(6) 0.83(3) .
H(45) N(1) 3.59(3) .
H(45) N(2) 3.45(3) .
H(45) C(12) 2.46(4) .
H(45) C(13) 1.85(4) .
H(45) C(28) 3.57(4) .
H(45) C(30) 3.09(4) .
H(45) C(44) 2.42(3) .
H(45) C(51) 2.99(4) .
H(45) C(54) 2.68(4) .
H(45) C(56) 2.68(3) .
H(45) C(57) 3.22(3) .
H(45) C(78) 2.94(3) .
H(45) C(112) 3.05(4) .
H(45) H(7) 3.03(4) .
H(45) H(15) 2.92(3) .
H(45) H(28) 2.837 .
H(45) H(40) 3.423 .
H(45) H(44) 2.79(5) .
H(46) O(3) 0.86(4) .
H(46) N(1) 3.37(4) .
H(46) C(2) 3.06(4) .
H(46) C(3) 3.05(4) .
H(46) C(9) 3.11(5) .
H(46) C(10) 2.63(4) .
H(46) C(37) 3.53(4) .
H(46) C(40) 3.12(4) .
H(46) C(46) 2.91(4) .
H(46) C(53) 2.47(4) .
H(46) C(58) 1.87(5) .
H(46) C(62) 2.80(5) .
H(46) C(69) 3.08(5) .
H(46) C(76) 3.40(4) .
H(46) C(82) 2.46(5) .
H(46) C(106) 2.57(5) .
H(46) H(4) 3.10(4) .
H(46) H(9) 3.49(4) .
H(46) H(11) 3.34(5) .
H(46) H(20) 3.02(4) .
H(46) H(25) 3.438 .
H(46) H(31) 2.630 .
H(46) H(43) 2.56(5) .

loop_
_geom_torsion_atom_site_label_1
_geom_torsion_atom_site_label_2
_geom_torsion_atom_site_label_3
_geom_torsion_atom_site_label_4
_geom_torsion
O(4) S(1) N(2) C(40) 49.2(2)
O(4) S(1) C(72) C(63) -40.9(2)
O(4) S(1) C(72) C(65) 142.0(2)
O(5) S(1) N(2) C(40) -178.2(2)
O(5) S(1) C(72) C(63) -174.1(2)
O(5) S(1) C(72) C(65) 8.8(2)
N(2) S(1) C(72) C(63) 73.3(2)
N(2) S(1) C(72) C(65) -103.8(2)
C(72) S(1) N(2) C(40) -64.1(2)
O(1) S(2) N(1) C(51) 177.6(2)
O(1) S(2) C(91) C(99) 7.2(2)
O(1) S(2) C(91) C(108) -172.4(2)
O(2) S(2) N(1) C(51) 46.2(2)
O(2) S(2) C(91) C(99) 139.5(2)
O(2) S(2) C(91) C(108) -40.2(2)
N(1) S(2) C(91) C(99) -105.6(2)
N(1) S(2) C(91) C(108) 74.8(2)
C(91) S(2) N(1) C(51) -68.4(2)
S(2) N(1) C(51) C(28) 106.7(3)
S(2) N(1) C(51) C(54) -73.3(3)
S(1) N(2) C(40) C(46) -70.7(3)
S(1) N(2) C(40) C(69) 110.4(2)
C(2) C(1) C(68) C(67) 179.6(2)
C(68) C(1) C(2) C(53) 124.3(3)
C(68) C(1) C(2) C(66) -51.6(3)
C(2) C(1) C(76) C(48) 179.7(2)
C(76) C(1) C(2) C(53) -55.8(4)
C(76) C(1) C(2) C(66) 128.4(3)
C(68) C(1) C(76) C(48) -0.4(4)
C(76) C(1) C(68) C(67) -0.4(4)
C(1) C(2) C(53) C(3) -173.7(2)
C(1) C(2) C(53) C(82) 2.3(4)
C(1) C(2) C(66) C(92) 175.1(2)
C(53) C(2) C(66) C(92) -0.8(4)
C(66) C(2) C(53) C(3) 1.9(4)
C(66) C(2) C(53) C(82) 178.0(2)
C(37) C(3) C(53) C(2) 177.5(2)
C(37) C(3) C(53) C(82) 1.3(3)
C(53) C(3) C(37) C(85) -179.7(2)
C(37) C(3) C(93) C(92) -179.0(2)
C(37) C(3) C(93) C(95) 1.0(3)
C(93) C(3) C(37) C(85) -0.5(4)
C(53) C(3) C(93) C(92) 0.3(3)
C(53) C(3) C(93) C(95) -179.8(2)
C(93) C(3) C(53) C(2) -1.7(3)
C(93) C(3) C(53) C(82) -177.9(2)
C(7) C(4) C(52) C(50) 3.4(3)
C(52) C(4) C(7) C(6) -3.9(3)
C(52) C(4) C(7) C(8) 177.2(2)
C(7) C(4) C(82) C(53) -178.3(2)
C(7) C(4) C(82) C(58) 0.1(2)
C(82) C(4) C(7) C(6) 175.0(2)
C(82) C(4) C(7) C(8) -3.8(3)
C(52) C(4) C(82) C(53) 0.7(3)
C(52) C(4) C(82) C(58) 179.0(2)
C(82) C(4) C(52) C(50) -175.5(2)
C(6) C(5) C(50) C(52) -2.4(4)
C(50) C(5) C(6) C(7) 1.8(4)
C(5) C(6) C(7) C(4) 1.4(3)
C(5) C(6) C(7) C(8) -179.8(2)
C(4) C(7) C(8) C(9) 4.7(3)
C(6) C(7) C(8) C(9) -174.1(2)
C(7) C(8) C(9) C(28) 179.7(2)
C(7) C(8) C(9) C(58) -1.7(3)
C(8) C(9) C(28) C(51) -121.5(3)
C(8) C(9) C(28) C(96) 53.9(3)
C(8) C(9) C(58) O(3) 178.6(2)
C(8) C(9) C(58) C(82) -2.4(3)
C(28) C(9) C(58) O(3) -2.8(3)
C(28) C(9) C(58) C(82) 176.2(2)
C(58) C(9) C(28) C(51) 60.0(4)
C(58) C(9) C(28) C(96) -124.7(3)
C(46) C(10) C(106) C(62) 0.1(3)
C(106) C(10) C(46) C(40) 0.1(3)
C(39) C(11) C(90) C(74) -3.2(4)
C(90) C(11) C(39) C(12) -177.5(2)
C(90) C(11) C(39) C(49) 1.6(4)
C(13) C(12) C(39) C(11) 172.1(2)
C(13) C(12) C(39) C(49) -7.1(3)
C(39) C(12) C(13) O(6) -177.9(2)
C(39) C(12) C(13) C(30) 3.1(3)
C(13) C(12) C(44) C(56) -73.9(3)
C(13) C(12) C(44) C(57) 105.4(3)
C(44) C(12) C(13) O(6) 0.8(3)
C(44) C(12) C(13) C(30) -178.2(2)
C(39) C(12) C(44) C(56) 104.8(3)
C(39) C(12) C(44) C(57) -75.9(3)
C(44) C(12) C(39) C(11) -6.6(4)
C(44) C(12) C(39) C(49) 174.3(2)
O(6) C(13) C(30) C(60) -175.9(2)
O(6) C(13) C(30) C(69) 5.8(3)
C(12) C(13) C(30) C(60) 3.2(4)
C(12) C(13) C(30) C(69) -175.0(2)
C(41) C(14) C(73) C(57) -0.0(3)
C(73) C(14) C(41) C(56) -2.5(4)
C(73) C(14) C(41) C(107) 176.8(2)
C(9) C(28) C(51) N(1) -4.2(4)
C(9) C(28) C(51) C(54) 175.7(3)
C(9) C(28) C(96) C(115) -174.6(3)
C(51) C(28) C(96) C(115) 0.9(5)
C(96) C(28) C(51) N(1) -179.5(3)
C(96) C(28) C(51) C(54) 0.4(4)
C(13) C(30) C(60) C(49) -5.5(4)
C(13) C(30) C(69) C(40) 60.1(3)
C(13) C(30) C(69) C(62) -123.6(3)
C(60) C(30) C(69) C(40) -118.2(3)
C(60) C(30) C(69) C(62) 58.2(3)
C(69) C(30) C(60) C(49) 172.8(2)
C(71) C(35) C(114) C(84) 0.8(5)
C(71) C(35) C(114) C(86) -176.8(3)
C(114) C(35) C(71) C(57) 179.5(2)
C(114) C(35) C(71) C(87) -2.5(4)
C(3) C(37) C(85) C(104) -0.3(4)
C(11) C(39) C(49) C(45) 0.8(3)
C(11) C(39) C(49) C(60) -174.3(2)
C(12) C(39) C(49) C(45) 180(179)
C(12) C(39) C(49) C(60) 4.9(3)
N(2) C(40) C(46) C(10) -179.3(2)
N(2) C(40) C(69) C(30) -4.4(4)
N(2) C(40) C(69) C(62) 179.2(2)
C(46) C(40) C(69) C(30) 176.7(2)
C(46) C(40) C(69) C(62) 0.3(4)
C(69) C(40) C(46) C(10) -0.3(4)
C(14) C(41) C(56) C(44) 2.4(4)
C(14) C(41) C(56) C(78) -178.4(2)
C(14) C(41) C(107) C(70) -179.9(2)
C(56) C(41) C(107) C(70) -0.7(4)
C(107) C(41) C(56) C(44) -176.9(2)
C(107) C(41) C(56) C(78) 2.3(4)
C(63) C(43) C(101) F(2) 148.7(3)
C(63) C(43) C(101) F(25) 29.8(4)
C(63) C(43) C(101) F(27) -92.3(4)
C(101) C(43) C(63) C(72) 174.6(2)
C(63) C(43) C(109) C(59) 0.2(4)
C(109) C(43) C(63) C(72) -1.6(4)
C(101) C(43) C(109) C(59) -175.9(2)
C(109) C(43) C(101) F(2) -35.0(4)
C(109) C(43) C(101) F(25) -153.9(3)
C(109) C(43) C(101) F(27) 84.0(4)
C(12) C(44) C(56) C(41) 179.6(2)
C(12) C(44) C(56) C(78) 0.4(3)
C(12) C(44) C(57) C(71) -1.9(4)
C(12) C(44) C(57) C(73) 178.0(2)
C(56) C(44) C(57) C(71) 177.4(2)
C(56) C(44) C(57) C(73) -2.8(4)
C(57) C(44) C(56) C(41) 0.2(3)
C(57) C(44) C(56) C(78) -179.0(2)
C(49) C(45) C(74) C(90) 0.3(4)
C(74) C(45) C(49) C(39) -1.8(4)
C(74) C(45) C(49) C(60) 173.2(2)
C(61) C(48) C(76) C(1) -174.9(3)
C(76) C(48) C(61) F(33) -33.2(4)
C(76) C(48) C(61) F(34) -157.0(3)
C(76) C(48) C(61) F(35) 81.2(3)
C(61) C(48) C(113) C(67) 174.8(3)
C(113) C(48) C(61) F(33) 150.7(3)
C(113) C(48) C(61) F(34) 26.9(4)
C(113) C(48) C(61) F(35) -94.9(3)
C(76) C(48) C(113) C(67) -1.2(4)
C(113) C(48) C(76) C(1) 1.2(4)
C(39) C(49) C(60) C(30) 1.5(4)
C(45) C(49) C(60) C(30) -173.5(2)
C(5) C(50) C(52) C(4) -0.2(4)
N(1) C(51) C(54) C(112) 178.9(3)
C(28) C(51) C(54) C(112) -1.1(5)
C(2) C(53) C(82) C(4) -93.4(3)
C(2) C(53) C(82) C(58) 88.3(3)
C(3) C(53) C(82) C(4) 82.7(3)
C(3) C(53) C(82) C(58) -95.6(3)
C(51) C(54) C(112) C(115) 0.5(6)
C(41) C(56) C(78) C(80) -3.5(4)
C(44) C(56) C(78) C(80) 175.7(2)
C(44) C(57) C(71) C(35) -39.7(4)
C(44) C(57) C(71) C(87) 142.3(2)
C(44) C(57) C(73) C(14) 2.7(4)
C(71) C(57) C(73) C(14) -177.4(2)
C(73) C(57) C(71) C(35) 140.4(3)
C(73) C(57) C(71) C(87) -37.5(4)
O(3) C(58) C(82) C(4) -177.9(2)
O(3) C(58) C(82) C(53) 0.3(3)
C(9) C(58) C(82) C(4) 3.1(3)
C(9) C(58) C(82) C(53) -178.6(2)
C(65) C(59) C(88) F(1) 162.0(3)
C(65) C(59) C(88) F(9) 41.0(4)
C(65) C(59) C(88) F(10) -77.4(4)
C(88) C(59) C(65) C(72) 174.9(2)
C(65) C(59) C(109) C(43) 2.0(4)
C(109) C(59) C(65) C(72) -2.7(4)
C(88) C(59) C(109) C(43) -175.6(2)
C(109) C(59) C(88) F(1) -20.4(4)
C(109) C(59) C(88) F(9) -141.4(3)
C(109) C(59) C(88) F(10) 100.2(3)
C(69) C(62) C(106) C(10) -0.2(4)
C(106) C(62) C(69) C(30) -176.5(2)
C(106) C(62) C(69) C(40) -0.0(4)
C(43) C(63) C(72) S(1) -176.3(2)
C(43) C(63) C(72) C(65) 0.8(4)
C(59) C(65) C(72) S(1) 178.3(2)
C(59) C(65) C(72) C(63) 1.3(4)
C(2) C(66) C(92) C(93) -0.7(4)
C(68) C(67) C(94) F(15) -114.2(3)
C(68) C(67) C(94) F(31) 6.3(4)
C(68) C(67) C(94) F(32) 125.9(3)
C(94) C(67) C(68) C(1) 177.3(3)
C(68) C(67) C(113) C(48) 0.5(4)
C(113) C(67) C(68) C(1) 0.4(4)
C(94) C(67) C(113) C(48) -176.6(3)
C(113) C(67) C(94) F(15) 62.9(4)
C(113) C(67) C(94) F(31) -176.6(3)
C(113) C(67) C(94) F(32) -57.0(4)
C(80) C(70) C(107) C(41) 0.0(4)
C(107) C(70) C(80) C(78) -1.1(5)
C(35) C(71) C(87) C(89) 2.5(4)
C(57) C(71) C(87) C(89) -179.4(2)
C(45) C(74) C(90) C(11) 2.3(4)
C(56) C(78) C(80) C(70) 2.9(4)
C(97) C(81) C(103) C(98) 179.6(3)
C(103) C(81) C(97) F(8) 28.3(4)
C(103) C(81) C(97) F(36) -92.1(3)
C(103) C(81) C(97) F(37) 144.4(3)
C(97) C(81) C(108) C(91) 179.6(2)
C(108) C(81) C(97) F(8) -152.7(2)
C(108) C(81) C(97) F(36) 86.9(4)
C(108) C(81) C(97) F(37) -36.7(4)
C(103) C(81) C(108) C(91) -1.5(4)
C(108) C(81) C(103) C(98) 0.7(4)
C(89) C(84) C(114) C(35) 1.0(5)
C(89) C(84) C(114) C(86) 178.6(3)
C(114) C(84) C(89) C(87) -1.0(5)
C(114) C(84) C(89) C(100) -179.7(3)
C(37) C(85) C(104) C(95) 0.7(4)
F(28) C(86) C(114) C(35) 0.5(5)
F(28) C(86) C(114) C(84) -177.2(3)
F(29) C(86) C(114) C(35) -117.8(3)
F(29) C(86) C(114) C(84) 64.5(4)
F(30) C(86) C(114) C(35) 121.5(4)
F(30) C(86) C(114) C(84) -56.2(5)
C(71) C(87) C(89) C(84) -0.8(5)
C(71) C(87) C(89) C(100) 177.9(3)
C(84) C(89) C(100) F(18) -48.9(4)
C(84) C(89) C(100) F(19) -169.8(3)
C(84) C(89) C(100) F(26) 71.7(4)
C(87) C(89) C(100) F(18) 132.5(3)
C(87) C(89) C(100) F(19) 11.5(4)
C(87) C(89) C(100) F(26) -107.0(3)
S(2) C(91) C(99) C(98) -179.7(2)
S(2) C(91) C(108) C(81) -179.3(2)
C(99) C(91) C(108) C(81) 1.1(4)
C(108) C(91) C(99) C(98) -0.0(3)
C(66) C(92) C(93) C(3) 0.9(4)
C(66) C(92) C(93) C(95) -179.1(2)
C(3) C(93) C(95) C(104) -0.6(4)
C(92) C(93) C(95) C(104) 179.4(2)
C(93) C(95) C(104) C(85) -0.3(4)
C(28) C(96) C(115) C(112) -1.6(6)
C(99) C(98) C(103) C(81) 0.4(4)
C(103) C(98) C(99) C(91) -0.7(4)
C(99) C(98) C(116) F(38) 65.5(5)
C(99) C(98) C(116) F(39) -172.0(4)
C(99) C(98) C(116) F(40) -57.1(5)
C(116) C(98) C(99) C(91) -179.4(3)
C(103) C(98) C(116) F(38) -113.2(4)
C(103) C(98) C(116) F(39) 9.3(6)
C(103) C(98) C(116) F(40) 124.2(4)
C(116) C(98) C(103) C(81) 179.1(3)
C(54) C(112) C(115) C(96) 0.9(6)
